data_7104546
loop_
_publ_author_name
'Shiga, Takuya'
'Onuki, Tatsuya'
'Matsumoto, Takuto'
'Nojiri, Hiroyuki'
'Newton, Graham N'
'Hoshino, Norihisa'
'Oshio, Hiroki'

_publ_section_title
;
 Undecanuclear mixed-valence 3d-4f bimetallic clusters.
;
_journal_issue 24
_journal_name_full 'Chemical communications (Cambridge, England)'
_journal_page_first 3568
_journal_page_last 3570
_journal_paper_doi 10.1039/b905480d
_journal_volume 34
_journal_year 2009
_chemical_formula_moiety 'C48 H70 Mn5 N8 O48 Tb6, C H4 O'
_chemical_formula_sum 'C49 H74 Mn5 N8 O49 Tb6'
_chemical_formula_weight 2787.38
_chemical_name_common Mn5Tb6
_chemical_name_systematic
;
?
;
_space_group_IT_number 96
_symmetry_cell_setting tetragonal
_symmetry_space_group_name_Hall 'P 4nw 2abw'
_symmetry_space_group_name_H-M 'P 43 21 2'
_atom_sites_solution_hydrogens geom
_atom_sites_solution_primary direct
_atom_sites_solution_secondary difmap
_audit_creation_method SHELXL-97
_cell_angle_alpha 90.00
_cell_angle_beta 90.00
_cell_angle_gamma 90.00
_cell_formula_units_Z 8
_cell_length_a 19.904(3)
_cell_length_b 19.904(3)
_cell_length_c 52.596(12)
_cell_measurement_reflns_used 1002
_cell_measurement_temperature 200(2)
_cell_measurement_theta_max 23.916
_cell_measurement_theta_min 2.566
_cell_volume 20838(6)
_computing_cell_refinement 'Bruker SMART'
_computing_data_collection 'Bruker SMART'
_computing_data_reduction 'Bruker SAINT'
_computing_molecular_graphics 'Bruker SHELXTL'
_computing_publication_material 'Bruker SHELXTL'
_computing_structure_refinement 'Bruker SHELXTL'
_computing_structure_solution 'Bruker SHELXTL'
_diffrn_ambient_temperature 200(2)
_diffrn_detector_area_resol_mean 8.366
_diffrn_measured_fraction_theta_full 0.994
_diffrn_measured_fraction_theta_max 0.994
_diffrn_measurement_device_type 'CCD area detector'
_diffrn_measurement_method 'phi and omega scans'
_diffrn_radiation_monochromator graphite
_diffrn_radiation_source 'sealed tube'
_diffrn_radiation_type MoK\a
_diffrn_radiation_wavelength 0.71073
_diffrn_reflns_av_R_equivalents 0.0908
_diffrn_reflns_av_sigmaI/netI 0.0912
_diffrn_reflns_limit_h_max 24
_diffrn_reflns_limit_h_min -24
_diffrn_reflns_limit_k_max 12
_diffrn_reflns_limit_k_min -25
_diffrn_reflns_limit_l_max 68
_diffrn_reflns_limit_l_min -68
_diffrn_reflns_number 126538
_diffrn_reflns_theta_full 27.50
_diffrn_reflns_theta_max 27.50
_diffrn_reflns_theta_min 1.28
_exptl_absorpt_coefficient_mu 4.678
_exptl_absorpt_correction_T_max 0.6271
_exptl_absorpt_correction_T_min 0.3876
_exptl_absorpt_correction_type integration
_exptl_absorpt_process_details 'Bruker XPREP'
_exptl_crystal_colour brown
_exptl_crystal_density_diffrn 1.777
_exptl_crystal_density_method 'not measured'
_exptl_crystal_description columnar
_exptl_crystal_F_000 10648
_exptl_crystal_size_max 0.25
_exptl_crystal_size_mid 0.11
_exptl_crystal_size_min 0.11
_platon_squeeze_details
;
;
_refine_diff_density_max 1.288
_refine_diff_density_min -0.671
_refine_diff_density_rms 0.113
_refine_ls_abs_structure_details 'Flack H D (1983), Acta Cryst. A39, 876-881'
_refine_ls_abs_structure_Flack 0.080(7)
_refine_ls_extinction_method none
_refine_ls_goodness_of_fit_ref 0.862
_refine_ls_hydrogen_treatment constr
_refine_ls_matrix_type full
_refine_ls_number_parameters 1070
_refine_ls_number_reflns 23487
_refine_ls_number_restraints 8
_refine_ls_restrained_S_all 0.865
_refine_ls_R_factor_all 0.0642
_refine_ls_R_factor_gt 0.0395
_refine_ls_shift/su_max 0.004
_refine_ls_shift/su_mean 0.000
_refine_ls_structure_factor_coef Fsqd
_refine_ls_weighting_details 'calc w=1/[\s^2^(Fo^2^)+(0.0264P)^2^+0.0000P] where P=(Fo^2^+2Fc^2^)/3'
_refine_ls_weighting_scheme calc
_refine_ls_wR_factor_gt 0.0699
_refine_ls_wR_factor_ref 0.0734
_reflns_number_gt 15834
_reflns_number_total 23487
_reflns_threshold_expression >2sigma(I)
_cod_data_source_file b905480d.txt
_cod_data_source_block mn5tb6
_cod_depositor_comments
;
The following automatic conversions were performed:
'_symmetry_cell_setting' value 'Tetragonal' changed to 'tetragonal'
according to '/home/saulius/struct/CIF-dictionaries/cif_core.dic'
dictionary named 'cif_core.dic' version 2.4.1 from 2010-06-29.

Automatic conversion script
Id: cif_fix_enum 1527 2010-12-29 10:47:43Z saulius 
;
_cod_database_code 7104546

loop_
_symmetry_equiv_pos_as_xyz
'x, y, z'
'-x, -y, z+1/2'
'-y+1/2, x+1/2, z+3/4'
'y+1/2, -x+1/2, z+1/4'
'-x+1/2, y+1/2, -z+3/4'
'x+1/2, -y+1/2, -z+1/4'
'y, x, -z'
'-y, -x, -z+1/2'

loop_
_atom_site_label
_atom_site_type_symbol
_atom_site_fract_x
_atom_site_fract_y
_atom_site_fract_z
_atom_site_U_iso_or_equiv
_atom_site_adp_type
_atom_site_occupancy
_atom_site_symmetry_multiplicity
_atom_site_calc_flag
_atom_site_refinement_flags
_atom_site_disorder_assembly
_atom_site_disorder_group
Mn1 Mn 0.44701(5) 0.05451(5) 0.764536(18) 0.0308(3) Uani 1 1 d . . .
Mn2 Mn 0.37746(6) 0.03204(6) 0.826288(18) 0.0389(3) Uani 1 1 d . . .
Mn3 Mn 0.40922(6) 0.22467(6) 0.77887(2) 0.0420(3) Uani 1 1 d . . .
Mn4 Mn 0.30545(6) 0.08169(6) 0.770066(19) 0.0349(3) Uani 1 1 d . . .
Mn5 Mn 0.52397(6) 0.11449(6) 0.804988(19) 0.0416(3) Uani 1 1 d . . .
Tb1 Tb 0.35369(2) -0.082932(19) 0.782475(6) 0.03754(10) Uani 1 1 d . . .
Tb2 Tb 0.54418(2) 0.18889(2) 0.745548(7) 0.04257(10) Uani 1 1 d . . .
Tb3 Tb 0.353413(19) -0.006512(19) 0.717712(6) 0.03594(9) Uani 1 1 d . . .
Tb4 Tb 0.61047(2) 0.01861(2) 0.761971(7) 0.04549(11) Uani 1 1 d . . .
Tb5 Tb 0.49267(2) -0.11834(2) 0.735305(7) 0.04395(11) Uani 1 1 d . . .
Tb6 Tb 0.53389(2) 0.04404(2) 0.699017(6) 0.04221(10) Uani 1 1 d . . .
N1 N 0.3931(3) 0.0143(3) 0.86293(10) 0.0472(17) Uani 1 1 d . . .
N2 N 0.2317(3) -0.0994(3) 0.79132(12) 0.0471(18) Uani 1 1 d . . .
N3 N 0.6240(4) 0.2654(4) 0.76951(13) 0.0565(19) Uani 1 1 d . . .
N4 N 0.3505(4) 0.3036(4) 0.77370(12) 0.0543(19) Uani 1 1 d . . .
N5 N 0.2788(4) -0.0595(4) 0.67421(14) 0.070(2) Uani 1 1 d . . .
N6 N 0.7522(6) -0.0095(7) 0.7565(2) 0.114(4) Uani 1 1 d . . .
N7 N 0.5109(5) -0.2363(5) 0.70378(15) 0.079(3) Uani 1 1 d . . .
N8 N 0.6161(4) 0.0145(6) 0.65586(14) 0.076(3) Uani 1 1 d . . .
O1 O 0.4428(2) 0.0984(3) 0.83133(8) 0.0442(14) Uani 1 1 d . . .
O2 O 0.3212(2) -0.0475(3) 0.82415(8) 0.0398(12) Uani 1 1 d . . .
O3 O 0.2844(2) -0.0240(2) 0.75401(8) 0.0363(12) Uani 1 1 d . . .
O4 O 0.6085(2) 0.1324(3) 0.77638(9) 0.0439(14) Uani 1 1 d . . .
O5 O 0.4851(3) 0.2768(2) 0.76718(9) 0.0476(14) Uani 1 1 d . . .
O6 O 0.3275(2) 0.1812(3) 0.78447(9) 0.0411(13) Uani 1 1 d . . .
O7 O 0.3734(2) 0.0375(2) 0.78985(7) 0.0306(11) Uani 1 1 d . . .
O8 O 0.4663(2) 0.1469(2) 0.77821(8) 0.0370(12) Uani 1 1 d . . .
O9 O 0.3726(2) 0.0843(2) 0.74527(8) 0.0332(12) Uani 1 1 d . . .
O10 O 0.5150(2) 0.0322(3) 0.78812(8) 0.0414(13) Uani 1 1 d . . .
O11 O 0.4290(2) -0.0325(2) 0.75301(8) 0.0368(13) Uani 1 1 d . . .
O12 O 0.5149(2) 0.0726(2) 0.74136(8) 0.0366(12) Uani 1 1 d . . .
O13 O 0.4577(2) -0.0462(2) 0.70132(8) 0.0375(12) Uani 1 1 d . . .
O14 O 0.5785(3) -0.0447(2) 0.72473(8) 0.0452(14) Uani 1 1 d . . .
O15 O 0.2868(3) 0.0866(3) 0.83249(9) 0.0487(14) Uani 1 1 d . . .
O16 O 0.2341(3) 0.0731(3) 0.79588(9) 0.0464(14) Uani 1 1 d . . .
O17 O 0.4397(3) 0.2542(3) 0.81632(10) 0.0523(15) Uani 1 1 d . . .
O18 O 0.5380(3) 0.2010(3) 0.82086(9) 0.0540(15) Uani 1 1 d . . .
O19 O 0.4518(3) -0.0563(3) 0.81199(8) 0.0469(14) Uani 1 1 d . . .
O20 O 0.4179(3) 0.2007(3) 0.73390(8) 0.0449(13) Uani 1 1 d DU . .
O21 O 0.2405(2) 0.1224(2) 0.74686(9) 0.0380(12) Uani 1 1 d . . .
O22 O 0.2647(3) 0.0717(3) 0.71007(9) 0.0525(15) Uani 1 1 d . . .
O23 O 0.5839(3) 0.0751(3) 0.82989(9) 0.0533(15) Uani 1 1 d . . .
O24 O 0.6481(3) 0.0087(3) 0.80509(9) 0.0593(16) Uani 1 1 d . . .
O25 O 0.3740(3) -0.1919(3) 0.80314(10) 0.0595(17) Uani 1 1 d . . .
O26 O 0.4414(3) -0.1642(3) 0.77199(9) 0.0510(15) Uani 1 1 d . . .
O27 O 0.5427(4) 0.2697(3) 0.71055(11) 0.0669(19) Uani 1 1 d . . .
O28 O 0.5343(3) 0.1625(3) 0.70037(9) 0.0500(15) Uani 1 1 d . . .
O29 O 0.3119(3) -0.1708(3) 0.75412(10) 0.0534(16) Uani 1 1 d . . .
O30 O 0.3717(3) -0.1302(3) 0.72221(9) 0.0472(14) Uani 1 1 d . . .
O31 O 0.6543(3) 0.1834(3) 0.72446(11) 0.0636(18) Uani 1 1 d . . .
O32 O 0.6407(3) 0.0743(3) 0.72097(9) 0.0567(16) Uani 1 1 d . . .
O33 O 0.4103(3) 0.0809(2) 0.69485(8) 0.0429(13) Uani 1 1 d . . .
O34 O 0.4714(3) 0.0716(3) 0.66051(9) 0.0559(16) Uani 1 1 d . . .
O35 O 0.5675(3) -0.0916(3) 0.77275(10) 0.0523(15) Uani 1 1 d . . .
O36 O 0.5846(3) -0.1852(3) 0.75361(13) 0.073(2) Uani 1 1 d . . .
O37 O 0.2562(3) -0.0686(3) 0.69675(11) 0.0621(17) Uani 1 1 d . . .
O38 O 0.3344(3) -0.0309(3) 0.67268(9) 0.0624(17) Uani 1 1 d . . .
O39 O 0.2480(4) -0.0747(5) 0.65536(13) 0.144(4) Uani 1 1 d . . .
O40 O 0.7327(3) 0.0465(5) 0.76219(15) 0.089(2) Uani 1 1 d . . .
O41 O 0.7069(4) -0.0566(4) 0.75316(14) 0.089(2) Uani 1 1 d . . .
O42 O 0.8193(5) -0.0209(7) 0.7525(3) 0.220(6) Uani 1 1 d . . .
O43 O 0.4766(4) -0.2397(3) 0.72368(12) 0.078(2) Uani 1 1 d . . .
O44 O 0.5311(4) -0.1773(3) 0.69691(10) 0.076(2) Uani 1 1 d . . .
O45 O 0.5262(5) -0.2861(3) 0.69221(14) 0.109(3) Uani 1 1 d . . .
O46 O 0.5820(3) -0.0304(3) 0.66708(10) 0.0639(17) Uani 1 1 d . . .
O47 O 0.6164(3) 0.0725(4) 0.66502(12) 0.077(2) Uani 1 1 d . . .
O48 O 0.6482(4) 0.0018(5) 0.63594(11) 0.112(3) Uani 1 1 d . . .
C1 C 0.2856(4) -0.0756(4) 0.84293(13) 0.045(2) Uani 1 1 d . . .
C2 C 0.2265(4) -0.1108(4) 0.83726(14) 0.050(2) Uani 1 1 d . . .
C3 C 0.1919(6) -0.1402(6) 0.85679(17) 0.095(4) Uani 1 1 d . . .
H1 H 0.1518 -0.1638 0.8526 0.114 Uiso 1 1 calc R . .
C4 C 0.2100(6) -0.1385(7) 0.8814(2) 0.105(4) Uani 1 1 d . . .
C5 C 0.2658(5) -0.0994(6) 0.88673(16) 0.084(4) Uani 1 1 d . . .
H2 H 0.2787 -0.0947 0.9040 0.101 Uiso 1 1 calc R . .
C6 C 0.3043(4) -0.0667(4) 0.86851(14) 0.052(2) Uani 1 1 d . . .
C7 C 0.1663(6) -0.1730(7) 0.90241(18) 0.151(7) Uani 1 1 d . . .
H3 H 0.1803 -0.1568 0.9192 0.227 Uiso 1 1 calc R . .
H4 H 0.1723 -0.2218 0.9015 0.227 Uiso 1 1 calc R . .
H5 H 0.1188 -0.1619 0.8996 0.227 Uiso 1 1 calc R . .
C8 C 0.3590(4) -0.0260(4) 0.87682(13) 0.052(2) Uani 1 1 d . . .
H6 H 0.3712 -0.0291 0.8942 0.062 Uiso 1 1 calc R . .
C9 C 0.4482(4) 0.0544(5) 0.87256(13) 0.062(3) Uani 1 1 d . . .
H7 H 0.4912 0.0300 0.8705 0.075 Uiso 1 1 calc R . .
H8 H 0.4415 0.0643 0.8908 0.075 Uiso 1 1 calc R . .
C10 C 0.4493(4) 0.1173(4) 0.85771(12) 0.055(3) Uani 1 1 d . . .
H9 H 0.4117 0.1469 0.8628 0.066 Uiso 1 1 calc R . .
H10 H 0.4921 0.1416 0.8605 0.066 Uiso 1 1 calc R . .
C11 C 0.1985(4) -0.1132(4) 0.81149(15) 0.050(2) Uani 1 1 d . . .
H11 H 0.1527 -0.1257 0.8096 0.060 Uiso 1 1 calc R . .
C12 C 0.1942(4) -0.0956(4) 0.76788(13) 0.053(2) Uani 1 1 d . . .
H12 H 0.1456 -0.0945 0.7718 0.064 Uiso 1 1 calc R . .
H13 H 0.2032 -0.1363 0.7576 0.064 Uiso 1 1 calc R . .
C13 C 0.2127(4) -0.0337(4) 0.75244(14) 0.045(2) Uani 1 1 d . . .
H14 H 0.1990 -0.0399 0.7345 0.054 Uiso 1 1 calc R . .
H15 H 0.1891 0.0062 0.7593 0.054 Uiso 1 1 calc R . .
C14 C 0.4958(6) 0.3426(5) 0.77341(15) 0.063(3) Uani 1 1 d . . .
C15 C 0.5580(5) 0.3678(5) 0.77727(15) 0.053(2) Uani 1 1 d . . .
C16 C 0.5670(6) 0.4371(5) 0.78340(19) 0.083(3) Uani 1 1 d . . .
H16 H 0.6110 0.4537 0.7865 0.100 Uiso 1 1 calc R . .
C17 C 0.5140(8) 0.4796(5) 0.7849(2) 0.108(5) Uani 1 1 d . . .
C18 C 0.4503(6) 0.4553(5) 0.78045(19) 0.076(3) Uani 1 1 d . . .
H17 H 0.4129 0.4849 0.7812 0.092 Uiso 1 1 calc R . .
C19 C 0.4404(6) 0.3861(5) 0.77476(18) 0.070(3) Uani 1 1 d . . .
C20 C 0.5225(6) 0.5553(5) 0.7884(3) 0.140(6) Uani 1 1 d . . .
H18 H 0.5664 0.5691 0.7818 0.210 Uiso 1 1 calc R . .
H19 H 0.5197 0.5664 0.8065 0.210 Uiso 1 1 calc R . .
H20 H 0.4869 0.5789 0.7792 0.210 Uiso 1 1 calc R . .
C21 C 0.3702(5) 0.3656(4) 0.77333(15) 0.057(2) Uani 1 1 d . . .
H21 H 0.3370 0.3997 0.7721 0.068 Uiso 1 1 calc R . .
C22 C 0.2824(5) 0.2849(5) 0.77253(18) 0.064(3) Uani 1 1 d . . .
H22 H 0.2700 0.2727 0.7549 0.076 Uiso 1 1 calc R . .
H23 H 0.2535 0.3225 0.7782 0.076 Uiso 1 1 calc R . .
C23 C 0.2739(4) 0.2270(4) 0.78940(14) 0.052(2) Uani 1 1 d . . .
H24 H 0.2751 0.2416 0.8074 0.062 Uiso 1 1 calc R . .
H25 H 0.2302 0.2050 0.7861 0.062 Uiso 1 1 calc R . .
C24 C 0.6155(6) 0.3250(6) 0.77752(17) 0.077(4) Uani 1 1 d . . .
H26 H 0.6543 0.3445 0.7850 0.092 Uiso 1 1 calc R . .
C25 C 0.6848(5) 0.2272(5) 0.77662(17) 0.065(3) Uani 1 1 d . . .
H27 H 0.7128 0.2540 0.7884 0.077 Uiso 1 1 calc R . .
H28 H 0.7117 0.2169 0.7613 0.077 Uiso 1 1 calc R . .
C26 C 0.6626(4) 0.1633(5) 0.78924(16) 0.056(2) Uani 1 1 d . . .
H29 H 0.7010 0.1317 0.7899 0.068 Uiso 1 1 calc R . .
H30 H 0.6489 0.1732 0.8069 0.068 Uiso 1 1 calc R . .
C27 C 0.2350(4) 0.0805(4) 0.81978(14) 0.043(2) Uani 1 1 d . . .
C28 C 0.1697(4) 0.0807(5) 0.83170(16) 0.068(3) Uani 1 1 d . . .
H31 H 0.1349 0.0863 0.8187 0.102 Uiso 1 1 calc R . .
H32 H 0.1671 0.1178 0.8439 0.102 Uiso 1 1 calc R . .
H33 H 0.1628 0.0380 0.8406 0.102 Uiso 1 1 calc R . .
C29 C 0.4950(5) 0.2494(4) 0.82524(14) 0.056(2) Uani 1 1 d . . .
C30 C 0.5190(5) 0.3029(5) 0.84551(17) 0.080(3) Uani 1 1 d . . .
H34 H 0.5143 0.3482 0.8384 0.120 Uiso 1 1 calc R . .
H35 H 0.5662 0.2947 0.8498 0.120 Uiso 1 1 calc R . .
H36 H 0.4914 0.2990 0.8609 0.120 Uiso 1 1 calc R . .
C31 C 0.4863(5) -0.0998(5) 0.82976(15) 0.075(3) Uani 1 1 d . . .
H37 H 0.5184 -0.0734 0.8397 0.112 Uiso 1 1 calc R . .
H38 H 0.5103 -0.1349 0.8204 0.112 Uiso 1 1 calc R . .
H39 H 0.4535 -0.1206 0.8412 0.112 Uiso 1 1 calc R . .
C32 C 0.3832(7) 0.2500(7) 0.7126(2) 0.162(6) Uani 1 1 d DU . .
H40 H 0.3343 0.2445 0.7131 0.243 Uiso 1 1 calc R . .
H41 H 0.4000 0.2383 0.6957 0.243 Uiso 1 1 calc R . .
H42 H 0.3947 0.2969 0.7164 0.243 Uiso 1 1 calc R . .
C33 C 0.2343(4) 0.1128(4) 0.72377(15) 0.048(2) Uani 1 1 d . . .
C34 C 0.1824(5) 0.1544(6) 0.71004(16) 0.094(4) Uani 1 1 d . . .
H43 H 0.2048 0.1847 0.6981 0.141 Uiso 1 1 calc R . .
H44 H 0.1568 0.1808 0.7224 0.141 Uiso 1 1 calc R . .
H45 H 0.1519 0.1246 0.7007 0.141 Uiso 1 1 calc R . .
C35 C 0.6288(4) 0.0288(5) 0.82609(17) 0.056(2) Uani 1 1 d . . .
C36 C 0.6593(5) -0.0030(6) 0.84963(16) 0.098(4) Uani 1 1 d . . .
H46 H 0.6760 -0.0480 0.8454 0.147 Uiso 1 1 calc R . .
H47 H 0.6250 -0.0064 0.8629 0.147 Uiso 1 1 calc R . .
H48 H 0.6965 0.0249 0.8557 0.147 Uiso 1 1 calc R . .
C37 C 0.4193(5) -0.2075(5) 0.78760(17) 0.066(3) Uani 1 1 d . . .
C38 C 0.4474(6) -0.2768(5) 0.7883(2) 0.106(4) Uani 1 1 d . . .
H49 H 0.4613 -0.2877 0.8056 0.159 Uiso 1 1 calc R . .
H50 H 0.4863 -0.2795 0.7769 0.159 Uiso 1 1 calc R . .
H51 H 0.4130 -0.3088 0.7827 0.159 Uiso 1 1 calc R . .
C39 C 0.5403(5) 0.2268(5) 0.69466(18) 0.067(3) Uani 1 1 d . . .
C40 C 0.5467(7) 0.2422(5) 0.66621(16) 0.109(5) Uani 1 1 d . . .
H52 H 0.5660 0.2871 0.6640 0.164 Uiso 1 1 calc R . .
H53 H 0.5022 0.2405 0.6583 0.164 Uiso 1 1 calc R . .
H54 H 0.5760 0.2088 0.6582 0.164 Uiso 1 1 calc R . .
C41 C 0.3299(5) -0.1723(4) 0.73212(17) 0.056(2) Uani 1 1 d . . .
C42 C 0.3049(5) -0.2282(4) 0.71506(15) 0.063(3) Uani 1 1 d . . .
H55 H 0.2678 -0.2518 0.7234 0.094 Uiso 1 1 calc R . .
H56 H 0.3416 -0.2599 0.7117 0.094 Uiso 1 1 calc R . .
H57 H 0.2892 -0.2091 0.6990 0.094 Uiso 1 1 calc R . .
C43 C 0.6743(5) 0.1269(5) 0.71626(17) 0.061(3) Uani 1 1 d . . .
C44 C 0.7395(4) 0.1229(5) 0.70361(17) 0.075(3) Uani 1 1 d . . .
H58 H 0.7328 0.1210 0.6852 0.112 Uiso 1 1 calc R . .
H59 H 0.7631 0.0824 0.7093 0.112 Uiso 1 1 calc R . .
H60 H 0.7662 0.1626 0.7079 0.112 Uiso 1 1 calc R . .
C45 C 0.4178(5) 0.0902(4) 0.67089(14) 0.047(2) Uani 1 1 d . . .
C46 C 0.3654(5) 0.1226(5) 0.65575(14) 0.068(3) Uani 1 1 d . . .
H61 H 0.3665 0.1712 0.6587 0.103 Uiso 1 1 calc R . .
H62 H 0.3214 0.1048 0.6607 0.103 Uiso 1 1 calc R . .
H63 H 0.3731 0.1134 0.6377 0.103 Uiso 1 1 calc R . .
C47 C 0.5980(5) -0.1480(6) 0.77053(17) 0.060(3) Uani 1 1 d . . .
C48 C 0.6447(6) -0.1709(5) 0.7913(2) 0.095(4) Uani 1 1 d . . .
H64 H 0.6232 -0.2067 0.8011 0.142 Uiso 1 1 calc R . .
H65 H 0.6550 -0.1329 0.8025 0.142 Uiso 1 1 calc R . .
H66 H 0.6865 -0.1878 0.7838 0.142 Uiso 1 1 calc R . .
O49 O 0.1227(6) 0.3124(6) 0.7950(2) 0.177(5) Uani 1 1 d . . .
H67 H 0.1175 0.2951 0.7806 0.265 Uiso 1 1 calc R . .
C49 C 0.0960(9) 0.2738(8) 0.8121(3) 0.180(9) Uani 1 1 d . . .
H68 H 0.1028 0.2936 0.8290 0.270 Uiso 1 1 calc R . .
H69 H 0.1172 0.2294 0.8115 0.270 Uiso 1 1 calc R . .
H70 H 0.0477 0.2693 0.8088 0.270 Uiso 1 1 calc R . .

loop_
_atom_site_aniso_label
_atom_site_aniso_U_11
_atom_site_aniso_U_22
_atom_site_aniso_U_33
_atom_site_aniso_U_23
_atom_site_aniso_U_13
_atom_site_aniso_U_12
Mn1 0.0310(6) 0.0353(6) 0.0261(5) -0.0033(5) 0.0028(5) -0.0070(5)
Mn2 0.0369(7) 0.0556(8) 0.0242(5) -0.0024(5) 0.0019(5) -0.0130(6)
Mn3 0.0456(8) 0.0392(7) 0.0412(6) -0.0095(6) 0.0089(6) -0.0053(6)
Mn4 0.0324(6) 0.0442(7) 0.0280(5) -0.0047(5) 0.0033(5) -0.0035(6)
Mn5 0.0351(7) 0.0553(8) 0.0343(6) -0.0088(6) 0.0006(5) -0.0136(6)
Tb1 0.0442(2) 0.0393(2) 0.02911(17) -0.00185(17) 0.00483(18) -0.0103(2)
Tb2 0.0468(3) 0.0414(2) 0.0395(2) -0.00659(18) 0.01251(19) -0.0143(2)
Tb3 0.0423(2) 0.0391(2) 0.02640(16) -0.00434(17) 0.00131(17) -0.00761(19)
Tb4 0.0330(2) 0.0609(3) 0.0426(2) -0.0015(2) 0.00660(18) -0.0019(2)
Tb5 0.0537(3) 0.0382(2) 0.03991(19) -0.00100(18) 0.01160(19) 0.0035(2)
Tb6 0.0502(3) 0.0429(2) 0.03349(19) -0.00407(18) 0.01333(18) -0.0066(2)
N1 0.052(4) 0.063(5) 0.027(3) 0.000(3) 0.006(3) -0.011(4)
N2 0.042(4) 0.058(5) 0.041(4) -0.004(3) 0.002(3) -0.016(4)
N3 0.056(5) 0.053(5) 0.060(4) -0.004(4) 0.010(4) -0.017(4)
N4 0.061(5) 0.054(5) 0.049(4) -0.007(4) 0.010(4) 0.003(4)
N5 0.076(6) 0.086(7) 0.048(5) -0.027(5) -0.009(5) -0.023(5)
N6 0.076(9) 0.146(13) 0.120(9) 0.036(9) 0.023(7) 0.015(9)
N7 0.114(8) 0.070(7) 0.054(5) -0.028(5) -0.008(5) 0.036(6)
N8 0.064(6) 0.122(9) 0.043(4) 0.002(5) 0.005(4) 0.002(6)
O1 0.043(3) 0.055(4) 0.035(3) -0.009(3) 0.008(2) -0.008(3)
O2 0.034(3) 0.052(3) 0.034(3) -0.007(3) 0.005(2) -0.010(3)
O3 0.040(3) 0.044(3) 0.024(2) -0.009(2) 0.003(2) -0.016(3)
O4 0.021(3) 0.061(4) 0.049(3) 0.001(3) 0.009(2) -0.013(3)
O5 0.060(4) 0.035(3) 0.048(3) -0.014(3) 0.007(3) -0.020(3)
O6 0.039(3) 0.043(3) 0.040(3) -0.013(3) 0.005(3) 0.002(3)
O7 0.030(3) 0.040(3) 0.022(2) -0.007(2) -0.0022(19) 0.004(2)
O8 0.037(3) 0.038(3) 0.037(3) -0.003(2) 0.002(2) -0.018(3)
O9 0.036(3) 0.037(3) 0.027(2) -0.004(2) 0.000(2) -0.009(3)
O10 0.032(3) 0.057(3) 0.035(3) -0.008(2) 0.012(2) -0.011(3)
O11 0.038(3) 0.043(3) 0.030(2) -0.004(2) 0.007(2) 0.001(3)
O12 0.040(3) 0.036(3) 0.034(2) 0.003(2) 0.005(2) -0.004(2)
O13 0.044(3) 0.034(3) 0.035(2) 0.004(2) 0.010(2) -0.005(3)
O14 0.054(3) 0.047(3) 0.035(3) -0.007(2) 0.000(2) 0.000(3)
O15 0.043(3) 0.066(4) 0.038(3) -0.016(3) 0.009(3) -0.008(3)
O16 0.044(3) 0.058(4) 0.037(3) -0.009(3) 0.018(3) -0.005(3)
O17 0.054(4) 0.061(4) 0.042(3) -0.016(3) 0.001(3) -0.005(3)
O18 0.039(3) 0.071(4) 0.052(3) -0.017(3) 0.006(3) -0.018(3)
O19 0.052(4) 0.057(4) 0.031(3) 0.006(3) -0.006(3) 0.002(3)
O20 0.046(3) 0.049(3) 0.040(3) -0.010(3) 0.010(3) 0.001(3)
O21 0.024(3) 0.046(3) 0.045(3) -0.004(3) -0.006(2) 0.002(2)
O22 0.060(4) 0.065(4) 0.032(3) -0.003(3) -0.008(3) 0.009(3)
O23 0.036(3) 0.081(4) 0.043(3) -0.008(3) -0.002(3) -0.008(3)
O24 0.033(3) 0.104(5) 0.041(3) -0.014(3) -0.001(3) 0.004(3)
O25 0.092(5) 0.046(4) 0.040(3) 0.013(3) 0.014(3) -0.013(4)
O26 0.071(4) 0.037(3) 0.044(3) 0.004(3) 0.020(3) 0.002(3)
O27 0.097(5) 0.048(4) 0.056(4) -0.016(3) 0.015(4) -0.022(4)
O28 0.064(4) 0.042(3) 0.044(3) 0.003(3) 0.009(3) -0.016(3)
O29 0.086(5) 0.045(3) 0.030(3) -0.006(3) 0.011(3) -0.021(3)
O30 0.057(4) 0.048(4) 0.037(3) -0.002(3) 0.014(3) -0.021(3)
O31 0.055(4) 0.077(5) 0.059(4) -0.005(4) 0.019(3) -0.018(4)
O32 0.056(4) 0.072(4) 0.042(3) -0.006(3) 0.015(3) -0.019(4)
O33 0.051(3) 0.045(3) 0.033(3) -0.002(2) 0.008(3) -0.009(3)
O34 0.072(4) 0.062(4) 0.033(3) -0.001(3) 0.013(3) -0.007(4)
O35 0.051(4) 0.053(4) 0.053(3) 0.006(3) 0.004(3) 0.016(3)
O36 0.077(5) 0.056(4) 0.086(5) 0.003(4) 0.015(4) 0.028(4)
O37 0.074(4) 0.066(4) 0.046(3) 0.001(3) -0.004(3) -0.021(4)
O38 0.068(4) 0.078(5) 0.041(3) -0.007(3) 0.002(3) -0.016(4)
O39 0.126(7) 0.248(11) 0.058(4) -0.049(6) -0.005(4) -0.114(8)
O40 0.034(4) 0.123(7) 0.110(6) -0.004(6) 0.009(4) 0.011(5)
O41 0.070(5) 0.085(6) 0.112(6) 0.011(5) 0.022(5) 0.027(4)
O42 0.082(7) 0.242(14) 0.336(16) 0.062(13) 0.022(9) 0.051(9)
O43 0.109(6) 0.061(4) 0.063(4) -0.007(3) 0.024(4) 0.012(4)
O44 0.138(7) 0.038(4) 0.054(4) -0.009(3) 0.030(4) 0.002(4)
O45 0.187(9) 0.050(4) 0.091(5) -0.013(4) 0.007(6) 0.025(5)
O46 0.065(4) 0.076(5) 0.050(3) -0.026(3) 0.015(3) -0.008(4)
O47 0.081(5) 0.092(5) 0.060(4) -0.010(4) 0.024(4) -0.031(5)
O48 0.108(6) 0.182(9) 0.048(4) -0.012(5) 0.036(4) 0.008(6)
C1 0.046(5) 0.056(6) 0.032(4) 0.001(4) -0.005(4) 0.006(5)
C2 0.057(6) 0.054(6) 0.040(4) 0.005(4) 0.009(4) -0.022(5)
C3 0.095(8) 0.128(10) 0.061(6) 0.042(7) -0.007(6) -0.068(8)
C4 0.094(9) 0.151(12) 0.071(7) 0.053(8) -0.010(7) -0.066(9)
C5 0.074(7) 0.141(11) 0.037(5) 0.047(6) 0.007(5) -0.002(8)
C6 0.048(5) 0.062(6) 0.046(5) 0.011(4) 0.015(4) -0.022(5)
C7 0.151(13) 0.241(17) 0.063(7) 0.061(9) 0.023(8) -0.110(12)
C8 0.063(6) 0.069(6) 0.024(4) 0.003(4) -0.007(4) 0.003(5)
C9 0.058(6) 0.107(8) 0.022(4) -0.002(5) -0.007(4) -0.018(6)
C10 0.056(6) 0.081(7) 0.029(4) -0.022(4) 0.005(4) -0.031(5)
C11 0.040(5) 0.051(5) 0.060(5) -0.009(5) -0.001(4) -0.020(5)
C12 0.042(5) 0.072(6) 0.045(5) -0.013(5) 0.003(4) -0.028(5)
C13 0.037(5) 0.053(5) 0.044(4) -0.014(4) 0.006(4) -0.005(4)
C14 0.086(8) 0.051(6) 0.052(5) -0.010(5) 0.018(5) -0.019(6)
C15 0.062(6) 0.051(6) 0.046(5) -0.008(4) 0.014(5) -0.021(5)
C16 0.113(10) 0.052(7) 0.083(7) -0.017(6) 0.026(7) -0.032(7)
C17 0.171(15) 0.046(7) 0.106(9) -0.018(7) 0.056(10) -0.047(9)
C18 0.089(8) 0.038(6) 0.103(8) -0.009(6) 0.033(7) -0.012(6)
C19 0.078(8) 0.056(6) 0.077(7) -0.021(5) 0.031(6) -0.020(6)
C20 0.148(12) 0.040(6) 0.231(15) -0.061(8) 0.083(12) -0.031(7)
C21 0.070(7) 0.037(6) 0.064(6) -0.011(4) 0.009(5) 0.008(5)
C22 0.060(7) 0.054(6) 0.078(7) 0.000(5) 0.004(5) 0.012(5)
C23 0.058(6) 0.055(6) 0.042(5) -0.013(4) 0.000(4) 0.004(5)
C24 0.083(8) 0.087(8) 0.060(6) -0.027(6) 0.033(6) -0.060(7)
C25 0.060(6) 0.071(7) 0.062(6) -0.023(5) 0.014(5) -0.025(6)
C26 0.028(5) 0.081(7) 0.060(5) -0.006(5) 0.006(4) -0.010(5)
C27 0.046(5) 0.047(5) 0.037(4) -0.004(4) 0.016(4) -0.011(5)
C28 0.050(6) 0.079(7) 0.076(6) -0.028(6) 0.010(5) -0.003(6)
C29 0.052(6) 0.065(6) 0.051(5) -0.029(5) 0.003(5) -0.022(6)
C30 0.082(8) 0.075(7) 0.083(7) -0.041(6) -0.011(6) -0.008(6)
C31 0.089(8) 0.076(7) 0.059(5) 0.017(5) -0.004(5) 0.016(6)
C32 0.140(13) 0.213(17) 0.134(11) -0.055(10) -0.035(11) 0.068(13)
C33 0.050(6) 0.047(5) 0.045(5) -0.004(4) 0.002(4) 0.003(5)
C34 0.098(8) 0.143(11) 0.042(5) -0.025(6) -0.020(5) 0.065(8)
C35 0.033(5) 0.073(7) 0.064(6) 0.009(5) -0.019(5) -0.009(5)
C36 0.071(7) 0.164(12) 0.059(6) 0.009(7) -0.033(5) 0.021(8)
C37 0.074(7) 0.064(7) 0.060(6) 0.012(5) 0.015(6) 0.004(6)
C38 0.125(11) 0.069(8) 0.123(10) 0.037(7) 0.026(9) 0.014(8)
C39 0.073(7) 0.063(7) 0.066(6) 0.028(6) 0.020(6) -0.016(6)
C40 0.198(14) 0.077(8) 0.053(6) 0.010(5) 0.018(8) -0.046(9)
C41 0.075(7) 0.039(5) 0.054(6) -0.004(5) -0.003(5) -0.008(5)
C42 0.096(8) 0.040(5) 0.052(5) -0.012(4) 0.002(5) -0.028(5)
C43 0.059(7) 0.074(7) 0.049(5) -0.006(5) 0.010(5) -0.030(6)
C44 0.057(6) 0.083(8) 0.083(7) 0.003(6) 0.028(5) 0.002(6)
C45 0.068(6) 0.039(5) 0.034(4) 0.001(4) 0.005(5) -0.010(5)
C46 0.081(7) 0.084(7) 0.041(5) 0.025(5) 0.007(5) 0.029(6)
C47 0.058(7) 0.074(8) 0.049(5) 0.001(6) 0.023(5) -0.003(6)
C48 0.100(9) 0.086(8) 0.098(8) 0.018(7) 0.018(7) 0.046(8)
O49 0.148(10) 0.183(11) 0.198(11) 0.063(9) 0.014(9) 0.067(9)
C49 0.21(2) 0.159(16) 0.169(16) 0.076(13) 0.088(14) 0.084(15)

loop_
_atom_type_symbol
_atom_type_description
_atom_type_scat_dispersion_real
_atom_type_scat_dispersion_imag
_atom_type_scat_source
C C 0.0033 0.0016 'International Tables Vol C Tables 4.2.6.8 and 6.1.1.4'
H H 0.0000 0.0000 'International Tables Vol C Tables 4.2.6.8 and 6.1.1.4'
Tb Tb -0.1723 4.1537 'International Tables Vol C Tables 4.2.6.8 and 6.1.1.4'
Mn Mn 0.3368 0.7283 'International Tables Vol C Tables 4.2.6.8 and 6.1.1.4'
N N 0.0061 0.0033 'International Tables Vol C Tables 4.2.6.8 and 6.1.1.4'
O O 0.0106 0.0060 'International Tables Vol C Tables 4.2.6.8 and 6.1.1.4'

loop_
_exptl_crystal_face_index_h
_exptl_crystal_face_index_k
_exptl_crystal_face_index_l
_exptl_crystal_face_perp_dist
-1.00 1.00 0.00 0.0550
1.00 -1.00 0.00 0.0570
0.00 0.00 1.00 0.1220
0.00 0.00 -1.00 0.1240
1.00 1.00 0.00 0.0620
-1.00 -1.00 0.00 0.0540

loop_
_geom_angle_atom_site_label_1
_geom_angle_atom_site_label_2
_geom_angle_atom_site_label_3
_geom_angle
_geom_angle_site_symmetry_1
_geom_angle_site_symmetry_3
_geom_angle_publ_flag
O12 Mn1 O11 96.1(2) . . ?
O12 Mn1 O10 87.45(19) . . ?
O11 Mn1 O10 97.6(2) . . ?
O12 Mn1 O9 99.04(19) . . ?
O11 Mn1 O9 88.1(2) . . ?
O10 Mn1 O9 170.92(19) . . ?
O12 Mn1 O7 178.5(2) . . ?
O11 Mn1 O7 85.34(19) . . ?
O10 Mn1 O7 92.72(17) . . ?
O9 Mn1 O7 80.63(18) . . ?
O12 Mn1 O8 85.36(19) . . ?
O11 Mn1 O8 177.94(19) . . ?
O10 Mn1 O8 81.0(2) . . ?
O9 Mn1 O8 93.12(19) . . ?
O7 Mn1 O8 93.22(18) . . ?
O12 Mn1 Mn5 91.03(14) . . ?
O11 Mn1 Mn5 136.48(14) . . ?
O10 Mn1 Mn5 39.80(15) . . ?
O9 Mn1 Mn5 133.06(14) . . ?
O7 Mn1 Mn5 88.17(12) . . ?
O8 Mn1 Mn5 41.89(13) . . ?
O12 Mn1 Mn4 137.85(15) . . ?
O11 Mn1 Mn4 91.11(15) . . ?
O10 Mn1 Mn4 132.70(13) . . ?
O9 Mn1 Mn4 39.61(13) . . ?
O7 Mn1 Mn4 41.61(12) . . ?
O8 Mn1 Mn4 88.77(14) . . ?
Mn5 Mn1 Mn4 111.55(4) . . ?
O12 Mn1 Tb3 89.53(14) . . ?
O11 Mn1 Tb3 46.59(14) . . ?
O10 Mn1 Tb3 143.45(16) . . ?
O9 Mn1 Tb3 43.69(13) . . ?
O7 Mn1 Tb3 91.20(12) . . ?
O8 Mn1 Tb3 135.00(14) . . ?
Mn5 Mn1 Tb3 176.74(5) . . ?
Mn4 Mn1 Tb3 66.11(3) . . ?
O12 Mn1 Tb4 45.92(14) . . ?
O11 Mn1 Tb4 88.58(14) . . ?
O10 Mn1 Tb4 43.68(13) . . ?
O9 Mn1 Tb4 144.12(13) . . ?
O7 Mn1 Tb4 134.61(13) . . ?
O8 Mn1 Tb4 91.40(14) . . ?
Mn5 Mn1 Tb4 66.40(3) . . ?
Mn4 Mn1 Tb4 176.21(4) . . ?
Tb3 Mn1 Tb4 116.07(3) . . ?
O12 Mn1 Tb1 136.72(15) . . ?
O11 Mn1 Tb1 41.27(13) . . ?
O10 Mn1 Tb1 91.12(15) . . ?
O9 Mn1 Tb1 88.48(14) . . ?
O7 Mn1 Tb1 44.75(13) . . ?
O8 Mn1 Tb1 137.06(13) . . ?
Mn5 Mn1 Tb1 114.47(4) . . ?
Mn4 Mn1 Tb1 66.04(3) . . ?
Tb3 Mn1 Tb1 66.99(2) . . ?
Tb4 Mn1 Tb1 111.58(3) . . ?
O12 Mn1 Tb2 41.48(15) . . ?
O11 Mn1 Tb2 137.06(14) . . ?
O10 Mn1 Tb2 88.34(15) . . ?
O9 Mn1 Tb2 92.34(14) . . ?
O7 Mn1 Tb2 137.06(14) . . ?
O8 Mn1 Tb2 44.58(12) . . ?
Mn5 Mn1 Tb2 66.06(3) . . ?
Mn4 Mn1 Tb2 115.57(4) . . ?
Tb3 Mn1 Tb2 112.57(3) . . ?
Tb4 Mn1 Tb2 66.87(2) . . ?
Tb1 Mn1 Tb2 178.14(4) . . ?
O1 Mn2 O7 97.5(2) . . ?
O1 Mn2 O2 169.6(2) . . ?
O7 Mn2 O2 87.95(19) . . ?
O1 Mn2 N1 83.1(2) . . ?
O7 Mn2 N1 170.3(2) . . ?
O2 Mn2 N1 90.1(2) . . ?
O1 Mn2 O15 102.0(2) . . ?
O7 Mn2 O15 95.09(19) . . ?
O2 Mn2 O15 86.3(2) . . ?
N1 Mn2 O15 94.3(2) . . ?
O1 Mn2 O19 97.6(2) . . ?
O7 Mn2 O19 75.88(17) . . ?
O2 Mn2 O19 75.05(19) . . ?
N1 Mn2 O19 94.4(2) . . ?
O15 Mn2 O19 159.4(2) . . ?
O1 Mn2 Tb1 133.74(14) . . ?
O7 Mn2 Tb1 48.15(14) . . ?
O2 Mn2 Tb1 46.20(13) . . ?
N1 Mn2 Tb1 125.5(2) . . ?
O15 Mn2 Tb1 109.91(15) . . ?
O19 Mn2 Tb1 50.41(11) . . ?
O6 Mn3 O8 98.3(2) . . ?
O6 Mn3 O5 168.6(2) . . ?
O8 Mn3 O5 88.0(2) . . ?
O6 Mn3 N4 82.8(3) . . ?
O8 Mn3 N4 171.0(2) . . ?
O5 Mn3 N4 89.5(3) . . ?
O6 Mn3 O17 103.2(2) . . ?
O8 Mn3 O17 94.0(2) . . ?
O5 Mn3 O17 85.6(2) . . ?
N4 Mn3 O17 94.4(3) . . ?
O6 Mn3 O20 97.2(2) . . ?
O8 Mn3 O20 77.34(17) . . ?
O5 Mn3 O20 74.88(19) . . ?
N4 Mn3 O20 93.7(2) . . ?
O17 Mn3 O20 158.8(2) . . ?
O6 Mn3 Tb2 134.15(15) . . ?
O8 Mn3 Tb2 48.11(13) . . ?
O5 Mn3 Tb2 46.22(15) . . ?
N4 Mn3 Tb2 125.6(2) . . ?
O17 Mn3 Tb2 108.55(16) . . ?
O20 Mn3 Tb2 51.48(12) . . ?
O9 Mn4 O7 83.49(19) . . ?
O9 Mn4 O21 91.5(2) . . ?
O7 Mn4 O21 174.11(19) . . ?
O9 Mn4 O16 176.6(2) . . ?
O7 Mn4 O16 95.4(2) . . ?
O21 Mn4 O16 89.4(2) . . ?
O9 Mn4 O6 94.24(19) . . ?
O7 Mn4 O6 94.98(19) . . ?
O21 Mn4 O6 88.5(2) . . ?
O16 Mn4 O6 89.1(2) . . ?
O9 Mn4 O3 84.25(18) . . ?
O7 Mn4 O3 84.75(18) . . ?
O21 Mn4 O3 91.69(19) . . ?
O16 Mn4 O3 92.41(19) . . ?
O6 Mn4 O3 178.49(19) . . ?
O9 Mn4 Mn1 40.15(14) . . ?
O7 Mn4 Mn1 43.97(13) . . ?
O21 Mn4 Mn1 131.40(15) . . ?
O16 Mn4 Mn1 139.17(17) . . ?
O6 Mn4 Mn1 90.51(14) . . ?
O3 Mn4 Mn1 88.26(12) . . ?
O9 Mn4 Tb3 41.29(14) . . ?
O7 Mn4 Tb3 90.25(12) . . ?
O21 Mn4 Tb3 83.93(14) . . ?
O16 Mn4 Tb3 135.60(16) . . ?
O6 Mn4 Tb3 134.29(14) . . ?
O3 Mn4 Tb3 44.25(11) . . ?
Mn1 Mn4 Tb3 63.09(3) . . ?
O9 Mn4 Tb1 87.68(15) . . ?
O7 Mn4 Tb1 43.26(14) . . ?
O21 Mn4 Tb1 133.71(15) . . ?
O16 Mn4 Tb1 89.30(17) . . ?
O6 Mn4 Tb1 137.77(14) . . ?
O3 Mn4 Tb1 42.17(12) . . ?
Mn1 Mn4 Tb1 64.68(3) . . ?
Tb3 Mn4 Tb1 65.67(2) . . ?
O10 Mn5 O8 83.7(2) . . ?
O10 Mn5 O18 176.2(2) . . ?
O8 Mn5 O18 96.0(2) . . ?
O10 Mn5 O23 91.4(2) . . ?
O8 Mn5 O23 174.8(2) . . ?
O18 Mn5 O23 88.8(2) . . ?
O10 Mn5 O1 95.95(19) . . ?
O8 Mn5 O1 94.16(19) . . ?
O18 Mn5 O1 87.9(2) . . ?
O23 Mn5 O1 88.1(2) . . ?
O10 Mn5 O4 83.95(19) . . ?
O8 Mn5 O4 84.59(18) . . ?
O18 Mn5 O4 92.2(2) . . ?
O23 Mn5 O4 93.1(2) . . ?
O1 Mn5 O4 178.8(2) . . ?
O10 Mn5 Mn1 40.23(15) . . ?
O8 Mn5 Mn1 44.13(14) . . ?
O18 Mn5 Mn1 139.88(18) . . ?
O23 Mn5 Mn1 131.25(18) . . ?
O1 Mn5 Mn1 90.84(13) . . ?
O4 Mn5 Mn1 88.28(13) . . ?
O10 Mn5 Tb4 41.13(14) . . ?
O8 Mn5 Tb4 90.19(14) . . ?
O18 Mn5 Tb4 135.14(17) . . ?
O23 Mn5 Tb4 84.93(17) . . ?
O1 Mn5 Tb4 136.05(14) . . ?
O4 Mn5 Tb4 44.08(13) . . ?
Mn1 Mn5 Tb4 63.16(3) . . ?
O10 Mn5 Tb2 87.58(14) . . ?
O8 Mn5 Tb2 43.21(13) . . ?
O18 Mn5 Tb2 89.56(16) . . ?
O23 Mn5 Tb2 135.04(16) . . ?
O1 Mn5 Tb2 136.70(14) . . ?
O4 Mn5 Tb2 42.07(13) . . ?
Mn1 Mn5 Tb2 64.83(3) . . ?
Tb4 Mn5 Tb2 65.53(2) . . ?
O3 Tb1 O11 75.19(15) . . ?
O3 Tb1 O2 106.16(16) . . ?
O11 Tb1 O2 130.01(16) . . ?
O3 Tb1 O26 127.31(16) . . ?
O11 Tb1 O26 71.44(16) . . ?
O2 Tb1 O26 126.53(17) . . ?
O3 Tb1 O29 76.61(18) . . ?
O11 Tb1 O29 96.85(16) . . ?
O2 Tb1 O29 132.70(17) . . ?
O26 Tb1 O29 68.4(2) . . ?
O3 Tb1 O7 73.03(15) . . ?
O11 Tb1 O7 65.85(14) . . ?
O2 Tb1 O7 67.11(15) . . ?
O26 Tb1 O7 124.51(17) . . ?
O29 Tb1 O7 147.99(16) . . ?
O3 Tb1 O25 144.88(18) . . ?
O11 Tb1 O25 123.82(19) . . ?
O2 Tb1 O25 84.24(18) . . ?
O26 Tb1 O25 53.02(18) . . ?
O29 Tb1 O25 72.19(18) . . ?
O7 Tb1 O25 139.78(16) . . ?
O3 Tb1 N2 67.23(19) . . ?
O11 Tb1 N2 142.28(18) . . ?
O2 Tb1 N2 66.73(18) . . ?
O26 Tb1 N2 130.6(2) . . ?
O29 Tb1 N2 71.8(2) . . ?
O7 Tb1 N2 104.75(18) . . ?
O25 Tb1 N2 87.8(2) . . ?
O3 Tb1 O19 137.19(16) . . ?
O11 Tb1 O19 79.98(15) . . ?
O2 Tb1 O19 65.63(16) . . ?
O26 Tb1 O19 74.22(18) . . ?
O29 Tb1 O19 141.34(19) . . ?
O7 Tb1 O19 65.09(15) . . ?
O25 Tb1 O19 77.83(18) . . ?
N2 Tb1 O19 131.24(18) . . ?
O3 Tb1 C37 140.6(2) . . ?
O11 Tb1 C37 98.1(2) . . ?
O2 Tb1 C37 107.3(2) . . ?
O26 Tb1 C37 26.8(2) . . ?
O29 Tb1 C37 65.5(2) . . ?
O7 Tb1 C37 140.3(2) . . ?
O25 Tb1 C37 26.5(2) . . ?
N2 Tb1 C37 108.5(3) . . ?
O19 Tb1 C37 76.7(2) . . ?
O3 Tb1 Mn2 100.62(11) . . ?
O11 Tb1 Mn2 94.15(11) . . ?
O2 Tb1 Mn2 35.87(12) . . ?
O26 Tb1 Mn2 121.14(13) . . ?
O29 Tb1 Mn2 167.50(14) . . ?
O7 Tb1 Mn2 35.58(9) . . ?
O25 Tb1 Mn2 106.33(13) . . ?
N2 Tb1 Mn2 95.81(15) . . ?
O19 Tb1 Mn2 46.92(12) . . ?
C37 Tb1 Mn2 118.69(19) . . ?
O3 Tb1 Mn1 75.25(12) . . ?
O11 Tb1 Mn1 31.24(11) . . ?
O2 Tb1 Mn1 99.36(12) . . ?
O26 Tb1 Mn1 94.52(13) . . ?
O29 Tb1 Mn1 125.86(12) . . ?
O7 Tb1 Mn1 35.08(10) . . ?
O25 Tb1 Mn1 137.25(15) . . ?
N2 Tb1 Mn1 132.99(16) . . ?
O19 Tb1 Mn1 65.66(11) . . ?
C37 Tb1 Mn1 118.5(2) . . ?
Mn2 Tb1 Mn1 63.90(3) . . ?
O4 Tb2 O5 106.81(18) . . ?
O4 Tb2 O12 74.59(16) . . ?
O5 Tb2 O12 129.00(16) . . ?
O4 Tb2 O28 127.71(18) . . ?
O5 Tb2 O28 125.44(19) . . ?
O12 Tb2 O28 71.52(15) . . ?
O4 Tb2 O27 147.2(2) . . ?
O5 Tb2 O27 82.59(19) . . ?
O12 Tb2 O27 124.25(17) . . ?
O28 Tb2 O27 53.68(18) . . ?
O4 Tb2 O31 78.72(18) . . ?
O5 Tb2 O31 133.2(2) . . ?
O12 Tb2 O31 97.60(19) . . ?
O28 Tb2 O31 67.85(19) . . ?
O27 Tb2 O31 72.6(2) . . ?
O4 Tb2 O8 72.50(15) . . ?
O5 Tb2 O8 66.89(16) . . ?
O12 Tb2 O8 65.33(15) . . ?
O28 Tb2 O8 123.74(16) . . ?
O27 Tb2 O8 137.9(2) . . ?
O31 Tb2 O8 149.48(19) . . ?
O4 Tb2 N3 66.6(2) . . ?
O5 Tb2 N3 68.5(2) . . ?
O12 Tb2 N3 141.1(2) . . ?
O28 Tb2 N3 131.55(19) . . ?
O27 Tb2 N3 89.3(2) . . ?
O31 Tb2 N3 72.1(2) . . ?
O8 Tb2 N3 104.60(18) . . ?
O4 Tb2 O20 137.09(16) . . ?
O5 Tb2 O20 64.60(16) . . ?
O12 Tb2 O20 80.20(16) . . ?
O28 Tb2 O20 73.26(17) . . ?
O27 Tb2 O20 75.6(2) . . ?
O31 Tb2 O20 139.46(17) . . ?
O8 Tb2 O20 65.52(15) . . ?
N3 Tb2 O20 132.0(2) . . ?
O4 Tb2 C39 143.9(2) . . ?
O5 Tb2 C39 104.2(3) . . ?
O12 Tb2 C39 99.6(2) . . ?
O28 Tb2 C39 28.3(2) . . ?
O27 Tb2 C39 25.4(2) . . ?
O31 Tb2 C39 66.6(3) . . ?
O8 Tb2 C39 138.3(2) . . ?
N3 Tb2 C39 109.4(3) . . ?
O20 Tb2 C39 73.8(2) . . ?
O4 Tb2 Mn3 100.43(11) . . ?
O5 Tb2 Mn3 35.61(12) . . ?
O12 Tb2 Mn3 93.40(11) . . ?
O28 Tb2 Mn3 120.01(14) . . ?
O27 Tb2 Mn3 104.42(16) . . ?
O31 Tb2 Mn3 168.27(16) . . ?
O8 Tb2 Mn3 35.52(11) . . ?
N3 Tb2 Mn3 96.73(17) . . ?
O20 Tb2 Mn3 46.78(10) . . ?
C39 Tb2 Mn3 115.6(2) . . ?
O4 Tb2 Mn1 74.63(12) . . ?
O5 Tb2 Mn1 98.84(12) . . ?
O12 Tb2 Mn1 30.82(10) . . ?
O28 Tb2 Mn1 94.00(12) . . ?
O27 Tb2 Mn1 136.17(16) . . ?
O31 Tb2 Mn1 126.57(16) . . ?
O8 Tb2 Mn1 34.99(10) . . ?
N3 Tb2 Mn1 132.31(15) . . ?
O20 Tb2 Mn1 66.14(11) . . ?
C39 Tb2 Mn1 118.2(2) . . ?
Mn3 Tb2 Mn1 63.58(3) . . ?
O9 Tb3 O3 73.23(15) . . ?
O9 Tb3 O13 109.67(16) . . ?
O3 Tb3 O13 138.21(16) . . ?
O9 Tb3 O22 73.88(17) . . ?
O3 Tb3 O22 78.67(17) . . ?
O13 Tb3 O22 143.05(16) . . ?
O9 Tb3 O33 70.98(15) . . ?
O3 Tb3 O33 141.40(16) . . ?
O13 Tb3 O33 69.36(16) . . ?
O22 Tb3 O33 77.98(18) . . ?
O9 Tb3 O11 66.05(16) . . ?
O3 Tb3 O11 73.45(15) . . ?
O13 Tb3 O11 70.64(15) . . ?
O22 Tb3 O11 136.11(16) . . ?
O33 Tb3 O11 104.09(16) . . ?
O9 Tb3 O38 140.81(19) . . ?
O3 Tb3 O38 131.22(19) . . ?
O13 Tb3 O38 73.64(18) . . ?
O22 Tb3 O38 81.50(19) . . ?
O33 Tb3 O38 74.42(18) . . ?
O11 Tb3 O38 142.00(18) . . ?
O9 Tb3 O30 132.52(16) . . ?
O3 Tb3 O30 82.18(16) . . ?
O13 Tb3 O30 65.22(16) . . ?
O22 Tb3 O30 139.99(19) . . ?
O33 Tb3 O30 133.85(17) . . ?
O11 Tb3 O30 68.29(16) . . ?
O38 Tb3 O30 85.36(19) . . ?
O9 Tb3 O37 139.85(18) . . ?
O3 Tb3 O37 80.64(17) . . ?
O13 Tb3 O37 110.16(18) . . ?
O22 Tb3 O37 71.4(2) . . ?
O33 Tb3 O37 119.58(17) . . ?
O11 Tb3 O37 133.92(18) . . ?
O38 Tb3 O37 50.78(19) . . ?
O30 Tb3 O37 70.98(18) . . ?
O9 Tb3 N5 147.5(2) . . ?
O3 Tb3 N5 106.4(2) . . ?
O13 Tb3 N5 92.3(2) . . ?
O22 Tb3 N5 74.2(2) . . ?
O33 Tb3 N5 96.3(2) . . ?
O11 Tb3 N5 146.1(2) . . ?
O38 Tb3 N5 24.89(18) . . ?
O30 Tb3 N5 78.0(2) . . ?
O37 Tb3 N5 25.92(19) . . ?
O9 Tb3 Mn1 33.76(11) . . ?
O3 Tb3 Mn1 77.43(11) . . ?
O13 Tb3 Mn1 84.31(11) . . ?
O22 Tb3 Mn1 107.52(13) . . ?
O33 Tb3 Mn1 80.87(11) . . ?
O11 Tb3 Mn1 33.75(11) . . ?
O38 Tb3 Mn1 151.34(15) . . ?
O30 Tb3 Mn1 102.03(12) . . ?
O37 Tb3 Mn1 157.74(13) . . ?
N5 Tb3 Mn1 176.14(18) . . ?
O9 Tb3 Mn4 31.67(11) . . ?
O3 Tb3 Mn4 42.59(11) . . ?
O13 Tb3 Mn4 135.11(11) . . ?
O22 Tb3 Mn4 65.94(12) . . ?
O33 Tb3 Mn4 99.42(11) . . ?
O11 Tb3 Mn4 70.57(10) . . ?
O38 Tb3 Mn4 147.38(15) . . ?
O30 Tb3 Mn4 118.20(11) . . ?
O37 Tb3 Mn4 112.80(14) . . ?
N5 Tb3 Mn4 132.60(17) . . ?
Mn1 Tb3 Mn4 50.80(3) . . ?
O10 Tb4 O4 72.17(16) . . ?
O10 Tb4 O24 73.11(17) . . ?
O4 Tb4 O24 77.5(2) . . ?
O10 Tb4 O14 108.68(16) . . ?
O4 Tb4 O14 138.44(17) . . ?
O24 Tb4 O14 143.8(2) . . ?
O10 Tb4 O35 71.51(18) . . ?
O4 Tb4 O35 141.16(17) . . ?
O24 Tb4 O35 79.3(2) . . ?
O14 Tb4 O35 67.92(17) . . ?
O10 Tb4 O12 65.21(16) . . ?
O4 Tb4 O12 73.19(16) . . ?
O24 Tb4 O12 134.48(16) . . ?
O14 Tb4 O12 70.37(16) . . ?
O35 Tb4 O12 103.15(17) . . ?
O10 Tb4 O41 143.3(2) . . ?
O4 Tb4 O41 130.1(2) . . ?
O24 Tb4 O41 83.4(2) . . ?
O14 Tb4 O41 74.7(2) . . ?
O35 Tb4 O41 76.7(2) . . ?
O12 Tb4 O41 141.9(2) . . ?
O10 Tb4 O40 139.2(2) . . ?
O4 Tb4 O40 78.7(2) . . ?
O24 Tb4 O40 73.1(2) . . ?
O14 Tb4 O40 112.1(2) . . ?
O35 Tb4 O40 123.0(2) . . ?
O12 Tb4 O40 131.7(2) . . ?
O41 Tb4 O40 51.7(3) . . ?
O10 Tb4 O32 130.21(18) . . ?
O4 Tb4 O32 81.77(17) . . ?
O24 Tb4 O32 141.13(19) . . ?
O14 Tb4 O32 66.10(17) . . ?
O35 Tb4 O32 133.57(18) . . ?
O12 Tb4 O32 66.95(17) . . ?
O41 Tb4 O32 85.4(2) . . ?
O40 Tb4 O32 70.8(2) . . ?
O10 Tb4 N6 150.0(3) . . ?
O4 Tb4 N6 103.4(3) . . ?
O24 Tb4 N6 76.9(3) . . ?
O14 Tb4 N6 94.3(3) . . ?
O35 Tb4 N6 101.1(3) . . ?
O12 Tb4 N6 143.3(2) . . ?
O41 Tb4 N6 26.9(3) . . ?
O40 Tb4 N6 24.7(3) . . ?
O32 Tb4 N6 76.4(3) . . ?
O10 Tb4 Mn1 33.55(11) . . ?
O4 Tb4 Mn1 76.59(11) . . ?
O24 Tb4 Mn1 106.51(13) . . ?
O14 Tb4 Mn1 83.56(12) . . ?
O35 Tb4 Mn1 80.80(13) . . ?
O12 Tb4 Mn1 33.10(10) . . ?
O41 Tb4 Mn1 153.3(2) . . ?
O40 Tb4 Mn1 154.6(2) . . ?
O32 Tb4 Mn1 100.05(14) . . ?
N6 Tb4 Mn1 176.4(2) . . ?
O10 Tb4 Mn5 31.44(12) . . ?
O4 Tb4 Mn5 41.73(11) . . ?
O24 Tb4 Mn5 65.02(14) . . ?
O14 Tb4 Mn5 134.00(12) . . ?
O35 Tb4 Mn5 99.94(13) . . ?
O12 Tb4 Mn5 69.88(10) . . ?
O41 Tb4 Mn5 148.18(18) . . ?
O40 Tb4 Mn5 111.3(2) . . ?
O32 Tb4 Mn5 116.35(14) . . ?
N6 Tb4 Mn5 131.7(3) . . ?
Mn1 Tb4 Mn5 50.44(3) . . ?
O14 Tb5 O11 91.93(17) . . ?
O14 Tb5 O26 139.23(17) . . ?
O11 Tb5 O26 73.83(16) . . ?
O14 Tb5 O13 69.92(16) . . ?
O11 Tb5 O13 72.51(15) . . ?
O26 Tb5 O13 135.58(18) . . ?
O14 Tb5 O36 83.5(2) . . ?
O11 Tb5 O36 130.32(19) . . ?
O26 Tb5 O36 78.0(2) . . ?
O13 Tb5 O36 146.39(19) . . ?
O14 Tb5 O44 82.8(2) . . ?
O11 Tb5 O44 148.32(19) . . ?
O26 Tb5 O44 128.31(19) . . ?
O13 Tb5 O44 76.37(19) . . ?
O36 Tb5 O44 80.3(2) . . ?
O14 Tb5 O43 130.0(2) . . ?
O11 Tb5 O43 137.3(2) . . ?
O26 Tb5 O43 76.85(19) . . ?
O13 Tb5 O43 110.96(19) . . ?
O36 Tb5 O43 70.7(2) . . ?
O44 Tb5 O43 51.7(2) . . ?
O14 Tb5 O30 134.36(17) . . ?
O11 Tb5 O30 69.92(17) . . ?
O26 Tb5 O30 76.97(18) . . ?
O13 Tb5 O30 64.77(16) . . ?
O36 Tb5 O30 140.2(2) . . ?
O44 Tb5 O30 91.6(2) . . ?
O43 Tb5 O30 73.8(2) . . ?
O14 Tb5 O35 67.62(16) . . ?
O11 Tb5 O35 81.61(17) . . ?
O26 Tb5 O35 72.53(18) . . ?
O13 Tb5 O35 128.79(17) . . ?
O36 Tb5 O35 50.9(2) . . ?
O44 Tb5 O35 123.9(2) . . ?
O43 Tb5 O35 117.9(2) . . ?
O30 Tb5 O35 142.92(16) . . ?
O14 Tb5 C47 75.3(2) . . ?
O11 Tb5 C47 107.0(2) . . ?
O26 Tb5 C47 73.0(2) . . ?
O13 Tb5 C47 145.1(2) . . ?
O36 Tb5 C47 24.3(2) . . ?
O44 Tb5 C47 101.8(3) . . ?
O43 Tb5 C47 93.0(3) . . ?
O30 Tb5 C47 149.3(2) . . ?
O35 Tb5 C47 26.6(2) . . ?
O14 Tb5 N7 106.4(2) . . ?
O11 Tb5 N7 153.4(2) . . ?
O26 Tb5 N7 102.0(2) . . ?
O13 Tb5 N7 95.5(2) . . ?
O36 Tb5 N7 72.1(2) . . ?
O44 Tb5 N7 26.3(2) . . ?
O43 Tb5 N7 25.5(2) . . ?
O30 Tb5 N7 83.5(2) . . ?
O35 Tb5 N7 122.9(2) . . ?
C47 Tb5 N7 96.4(3) . . ?
O14 Tb5 Tb3 96.48(12) . . ?
O11 Tb5 Tb3 40.84(11) . . ?
O26 Tb5 Tb3 96.54(13) . . ?
O13 Tb5 Tb3 39.61(11) . . ?
O36 Tb5 Tb3 171.15(16) . . ?
O44 Tb5 Tb3 108.52(17) . . ?
O43 Tb5 Tb3 115.15(17) . . ?
O30 Tb5 Tb3 42.75(12) . . ?
O35 Tb5 Tb3 120.91(13) . . ?
C47 Tb5 Tb3 147.3(2) . . ?
N7 Tb5 Tb3 116.19(17) . . ?
O12 Tb6 O13 91.83(15) . . ?
O12 Tb6 O28 74.22(16) . . ?
O13 Tb6 O28 139.74(18) . . ?
O12 Tb6 O14 72.58(15) . . ?
O13 Tb6 O14 69.36(17) . . ?
O28 Tb6 O14 135.96(17) . . ?
O12 Tb6 O46 150.64(19) . . ?
O13 Tb6 O46 79.91(19) . . ?
O28 Tb6 O46 128.9(2) . . ?
O14 Tb6 O46 78.15(19) . . ?
O12 Tb6 O34 131.02(18) . . ?
O13 Tb6 O34 83.42(17) . . ?
O28 Tb6 O34 78.60(18) . . ?
O14 Tb6 O34 145.42(17) . . ?
O46 Tb6 O34 76.4(2) . . ?
O12 Tb6 O32 68.71(16) . . ?
O13 Tb6 O32 135.26(18) . . ?
O28 Tb6 O32 75.0(2) . . ?
O14 Tb6 O32 66.47(18) . . ?
O46 Tb6 O32 97.56(19) . . ?
O34 Tb6 O32 139.90(18) . . ?
O12 Tb6 O47 137.5(2) . . ?
O13 Tb6 O47 129.4(2) . . ?
O28 Tb6 O47 78.0(2) . . ?
O14 Tb6 O47 109.2(2) . . ?
O46 Tb6 O47 52.1(2) . . ?
O34 Tb6 O47 71.9(2) . . ?
O32 Tb6 O47 73.5(2) . . ?
O12 Tb6 O33 81.74(15) . . ?
O13 Tb6 O33 66.82(16) . . ?
O28 Tb6 O33 73.80(18) . . ?
O14 Tb6 O33 127.76(16) . . ?
O46 Tb6 O33 119.34(17) . . ?
O34 Tb6 O33 51.59(17) . . ?
O32 Tb6 O33 141.67(17) . . ?
O47 Tb6 O33 120.2(2) . . ?
O12 Tb6 N8 154.5(2) . . ?
O13 Tb6 N8 104.6(3) . . ?
O28 Tb6 N8 103.2(3) . . ?
O14 Tb6 N8 94.8(2) . . ?
O46 Tb6 N8 26.2(2) . . ?
O34 Tb6 N8 71.2(2) . . ?
O32 Tb6 N8 86.0(2) . . ?
O47 Tb6 N8 25.9(2) . . ?
O33 Tb6 N8 122.50(18) . . ?
O12 Tb6 C45 106.4(2) . . ?
O13 Tb6 C45 75.74(19) . . ?
O28 Tb6 C45 72.6(2) . . ?
O14 Tb6 C45 145.0(2) . . ?
O46 Tb6 C45 98.9(2) . . ?
O34 Tb6 C45 25.44(17) . . ?
O32 Tb6 C45 147.2(2) . . ?
O47 Tb6 C45 95.0(2) . . ?
O33 Tb6 C45 26.31(18) . . ?
N8 Tb6 C45 96.7(2) . . ?
O12 Tb6 Tb4 40.60(11) . . ?
O13 Tb6 Tb4 96.65(11) . . ?
O28 Tb6 Tb4 96.25(12) . . ?
O14 Tb6 Tb4 40.28(11) . . ?
O46 Tb6 Tb4 111.96(15) . . ?
O34 Tb6 Tb4 171.60(14) . . ?
O32 Tb6 Tb4 42.55(12) . . ?
O47 Tb6 Tb4 113.81(16) . . ?
O33 Tb6 Tb4 120.74(10) . . ?
N8 Tb6 Tb4 116.68(16) . . ?
C45 Tb6 Tb4 146.57(16) . . ?
C8 N1 C9 123.2(6) . . ?
C8 N1 Mn2 125.6(5) . . ?
C9 N1 Mn2 111.2(5) . . ?
C11 N2 C12 116.9(6) . . ?
C11 N2 Tb1 133.3(5) . . ?
C12 N2 Tb1 109.7(4) . . ?
C24 N3 C25 120.4(9) . . ?
C24 N3 Tb2 129.9(7) . . ?
C25 N3 Tb2 109.3(5) . . ?
C21 N4 C22 123.0(8) . . ?
C21 N4 Mn3 125.5(7) . . ?
C22 N4 Mn3 111.4(6) . . ?
O39 N5 O38 120.9(8) . . ?
O39 N5 O37 123.2(9) . . ?
O38 N5 O37 115.9(7) . . ?
O39 N5 Tb3 173.3(8) . . ?
O38 N5 Tb3 55.6(4) . . ?
O37 N5 Tb3 60.3(4) . . ?
O40 N6 O41 117.8(11) . . ?
O40 N6 O42 120.0(14) . . ?
O41 N6 O42 122.1(14) . . ?
O40 N6 Tb4 59.1(6) . . ?
O41 N6 Tb4 58.7(5) . . ?
O42 N6 Tb4 176.6(10) . . ?
O45 N7 O43 121.2(10) . . ?
O45 N7 O44 121.9(9) . . ?
O43 N7 O44 116.9(7) . . ?
O45 N7 Tb5 171.6(8) . . ?
O43 N7 Tb5 59.8(4) . . ?
O44 N7 Tb5 57.5(4) . . ?
O47 N8 O48 120.3(10) . . ?
O47 N8 O46 118.3(8) . . ?
O48 N8 O46 121.4(10) . . ?
O47 N8 Tb6 60.5(4) . . ?
O48 N8 Tb6 175.7(6) . . ?
O46 N8 Tb6 58.0(4) . . ?
C10 O1 Mn2 112.5(4) . . ?
C10 O1 Mn5 120.8(4) . . ?
Mn2 O1 Mn5 122.4(2) . . ?
C1 O2 Mn2 127.1(5) . . ?
C1 O2 Tb1 134.1(5) . . ?
Mn2 O2 Tb1 97.93(19) . . ?
C13 O3 Mn4 108.8(4) . . ?
C13 O3 Tb1 123.4(4) . . ?
Mn4 O3 Tb1 96.61(16) . . ?
C13 O3 Tb3 123.1(4) . . ?
Mn4 O3 Tb3 93.15(17) . . ?
Tb1 O3 Tb3 104.21(18) . . ?
C26 O4 Mn5 108.3(4) . . ?
C26 O4 Tb2 122.5(5) . . ?
Mn5 O4 Tb2 97.33(18) . . ?
C26 O4 Tb4 123.5(5) . . ?
Mn5 O4 Tb4 94.19(18) . . ?
Tb2 O4 Tb4 104.09(19) . . ?
C14 O5 Mn3 124.1(5) . . ?
C14 O5 Tb2 137.4(6) . . ?
Mn3 O5 Tb2 98.18(19) . . ?
C23 O6 Mn3 112.6(5) . . ?
C23 O6 Mn4 119.8(5) . . ?
Mn3 O6 Mn4 123.1(2) . . ?
Mn4 O7 Mn2 126.6(2) . . ?
Mn4 O7 Mn1 94.42(18) . . ?
Mn2 O7 Mn1 129.8(2) . . ?
Mn4 O7 Tb1 104.39(18) . . ?
Mn2 O7 Tb1 96.26(18) . . ?
Mn1 O7 Tb1 100.17(17) . . ?
Mn3 O8 Mn5 127.5(2) . . ?
Mn3 O8 Mn1 129.1(2) . . ?
Mn5 O8 Mn1 94.0(2) . . ?
Mn3 O8 Tb2 96.37(18) . . ?
Mn5 O8 Tb2 104.4(2) . . ?
Mn1 O8 Tb2 100.43(18) . . ?
Mn4 O9 Mn1 100.2(2) . . ?
Mn4 O9 Tb3 107.0(2) . . ?
Mn1 O9 Tb3 102.5(2) . . ?
Mn5 O10 Mn1 100.0(2) . . ?
Mn5 O10 Tb4 107.4(2) . . ?
Mn1 O10 Tb4 102.78(18) . . ?
Mn1 O11 Tb5 135.0(2) . . ?
Mn1 O11 Tb1 107.49(19) . . ?
Tb5 O11 Tb1 107.16(18) . . ?
Mn1 O11 Tb3 99.66(19) . . ?
Tb5 O11 Tb3 100.77(16) . . ?
Tb1 O11 Tb3 101.31(17) . . ?
Mn1 O12 Tb6 134.4(2) . . ?
Mn1 O12 Tb2 107.7(2) . . ?
Tb6 O12 Tb2 106.49(17) . . ?
Mn1 O12 Tb4 100.98(18) . . ?
Tb6 O12 Tb4 100.99(17) . . ?
Tb2 O12 Tb4 101.21(17) . . ?
Tb6 O13 Tb3 109.12(18) . . ?
Tb6 O13 Tb5 107.95(18) . . ?
Tb3 O13 Tb5 100.48(15) . . ?
Tb5 O14 Tb6 109.1(2) . . ?
Tb5 O14 Tb4 109.22(17) . . ?
Tb6 O14 Tb4 99.81(18) . . ?
C27 O15 Mn2 125.1(5) . . ?
C27 O16 Mn4 131.6(5) . . ?
C29 O17 Mn3 126.7(5) . . ?
C29 O18 Mn5 129.6(5) . . ?
C31 O19 Mn2 121.6(4) . . ?
C31 O19 Tb1 129.2(5) . . ?
Mn2 O19 Tb1 82.66(16) . . ?
C32 O20 Mn3 121.2(5) . . ?
C32 O20 Tb2 128.4(6) . . ?
Mn3 O20 Tb2 81.73(15) . . ?
C33 O21 Mn4 128.0(5) . . ?
C33 O22 Tb3 133.6(5) . . ?
C35 O23 Mn5 127.3(5) . . ?
C35 O24 Tb4 136.2(6) . . ?
C37 O25 Tb1 92.8(5) . . ?
C37 O26 Tb5 159.9(6) . . ?
C37 O26 Tb1 93.2(5) . . ?
Tb5 O26 Tb1 103.69(19) . . ?
C39 O27 Tb2 93.3(5) . . ?
C39 O28 Tb6 164.3(6) . . ?
C39 O28 Tb2 90.3(5) . . ?
Tb6 O28 Tb2 104.17(19) . . ?
C41 O29 Tb1 119.9(5) . . ?
C41 O30 Tb3 125.7(5) . . ?
C41 O30 Tb5 124.5(5) . . ?
Tb3 O30 Tb5 94.18(17) . . ?
C43 O31 Tb2 118.3(6) . . ?
C43 O32 Tb6 124.1(6) . . ?
C43 O32 Tb4 131.5(5) . . ?
Tb6 O32 Tb4 95.01(19) . . ?
C45 O33 Tb3 130.7(5) . . ?
C45 O33 Tb6 90.8(5) . . ?
Tb3 O33 Tb6 101.62(18) . . ?
C45 O34 Tb6 97.9(4) . . ?
C47 O35 Tb4 127.2(5) . . ?
C47 O35 Tb5 91.4(6) . . ?
Tb4 O35 Tb5 102.51(19) . . ?
C47 O36 Tb5 97.2(6) . . ?
N5 O37 Tb3 93.7(5) . . ?
N5 O38 Tb3 99.5(5) . . ?
N6 O40 Tb4 96.1(8) . . ?
N6 O41 Tb4 94.4(7) . . ?
N7 O43 Tb5 94.7(6) . . ?
N7 O44 Tb5 96.2(5) . . ?
N8 O46 Tb6 95.9(5) . . ?
N8 O47 Tb6 93.6(5) . . ?
O2 C1 C2 119.8(6) . . ?
O2 C1 C6 120.9(7) . . ?
C2 C1 C6 119.2(7) . . ?
C3 C2 C1 118.5(8) . . ?
C3 C2 C11 119.3(8) . . ?
C1 C2 C11 122.1(7) . . ?
C4 C3 C2 125.2(10) . . ?
C4 C3 H1 117.4 . . ?
C2 C3 H1 117.4 . . ?
C3 C4 C5 115.2(9) . . ?
C3 C4 C7 121.2(10) . . ?
C5 C4 C7 123.4(10) . . ?
C4 C5 C6 124.5(9) . . ?
C4 C5 H2 117.7 . . ?
C6 C5 H2 117.7 . . ?
C5 C6 C1 117.1(8) . . ?
C5 C6 C8 118.4(8) . . ?
C1 C6 C8 124.5(7) . . ?
C4 C7 H3 109.5 . . ?
C4 C7 H4 109.5 . . ?
H3 C7 H4 109.5 . . ?
C4 C7 H5 109.5 . . ?
H3 C7 H5 109.5 . . ?
H4 C7 H5 109.5 . . ?
N1 C8 C6 125.9(7) . . ?
N1 C8 H6 117.0 . . ?
C6 C8 H6 117.0 . . ?
N1 C9 C10 107.1(6) . . ?
N1 C9 H7 110.3 . . ?
C10 C9 H7 110.3 . . ?
N1 C9 H8 110.3 . . ?
C10 C9 H8 110.3 . . ?
H7 C9 H8 108.6 . . ?
O1 C10 C9 106.6(6) . . ?
O1 C10 H9 110.4 . . ?
C9 C10 H9 110.4 . . ?
O1 C10 H10 110.4 . . ?
C9 C10 H10 110.4 . . ?
H9 C10 H10 108.6 . . ?
N2 C11 C2 124.3(7) . . ?
N2 C11 H11 117.9 . . ?
C2 C11 H11 117.9 . . ?
N2 C12 C13 112.0(6) . . ?
N2 C12 H12 109.2 . . ?
C13 C12 H12 109.2 . . ?
N2 C12 H13 109.2 . . ?
C13 C12 H13 109.2 . . ?
H12 C12 H13 107.9 . . ?
O3 C13 C12 108.4(6) . . ?
O3 C13 H14 110.0 . . ?
C12 C13 H14 110.0 . . ?
O3 C13 H15 110.0 . . ?
C12 C13 H15 110.0 . . ?
H14 C13 H15 108.4 . . ?
C15 C14 O5 122.4(10) . . ?
C15 C14 C19 119.0(9) . . ?
O5 C14 C19 118.6(9) . . ?
C14 C15 C16 120.5(10) . . ?
C14 C15 C24 120.9(9) . . ?
C16 C15 C24 118.4(10) . . ?
C17 C16 C15 121.2(11) . . ?
C17 C16 H16 119.4 . . ?
C15 C16 H16 119.4 . . ?
C16 C17 C18 119.3(10) . . ?
C16 C17 C20 122.4(12) . . ?
C18 C17 C20 117.9(12) . . ?
C17 C18 C19 120.2(10) . . ?
C17 C18 H17 119.9 . . ?
C19 C18 H17 119.9 . . ?
C14 C19 C18 119.8(10) . . ?
C14 C19 C21 125.3(9) . . ?
C18 C19 C21 114.5(10) . . ?
C17 C20 H18 109.5 . . ?
C17 C20 H19 109.5 . . ?
H18 C20 H19 109.5 . . ?
C17 C20 H20 109.5 . . ?
H18 C20 H20 109.5 . . ?
H19 C20 H20 109.5 . . ?
N4 C21 C19 123.8(9) . . ?
N4 C21 H21 118.1 . . ?
C19 C21 H21 118.1 . . ?
N4 C22 C23 107.1(8) . . ?
N4 C22 H22 110.3 . . ?
C23 C22 H22 110.3 . . ?
N4 C22 H23 110.3 . . ?
C23 C22 H23 110.3 . . ?
H22 C22 H23 108.6 . . ?
O6 C23 C22 107.8(7) . . ?
O6 C23 H24 110.1 . . ?
C22 C23 H24 110.1 . . ?
O6 C23 H25 110.1 . . ?
C22 C23 H25 110.1 . . ?
H24 C23 H25 108.5 . . ?
N3 C24 C15 131.5(10) . . ?
N3 C24 H26 114.3 . . ?
C15 C24 H26 114.3 . . ?
N3 C25 C26 107.9(7) . . ?
N3 C25 H27 110.1 . . ?
C26 C25 H27 110.1 . . ?
N3 C25 H28 110.1 . . ?
C26 C25 H28 110.1 . . ?
H27 C25 H28 108.4 . . ?
O4 C26 C25 112.4(7) . . ?
O4 C26 H29 109.1 . . ?
C25 C26 H29 109.1 . . ?
O4 C26 H30 109.1 . . ?
C25 C26 H30 109.1 . . ?
H29 C26 H30 107.9 . . ?
O15 C27 O16 124.1(7) . . ?
O15 C27 C28 121.1(7) . . ?
O16 C27 C28 114.8(8) . . ?
C27 C28 H31 109.5 . . ?
C27 C28 H32 109.5 . . ?
H31 C28 H32 109.5 . . ?
C27 C28 H33 109.5 . . ?
H31 C28 H33 109.5 . . ?
H32 C28 H33 109.5 . . ?
O17 C29 O18 126.1(8) . . ?
O17 C29 C30 119.1(9) . . ?
O18 C29 C30 114.7(8) . . ?
C29 C30 H34 109.5 . . ?
C29 C30 H35 109.5 . . ?
H34 C30 H35 109.5 . . ?
C29 C30 H36 109.5 . . ?
H34 C30 H36 109.5 . . ?
H35 C30 H36 109.5 . . ?
O19 C31 H37 109.5 . . ?
O19 C31 H38 109.5 . . ?
H37 C31 H38 109.5 . . ?
O19 C31 H39 109.5 . . ?
H37 C31 H39 109.5 . . ?
H38 C31 H39 109.5 . . ?
O20 C32 H40 109.5 . . ?
O20 C32 H41 109.5 . . ?
H40 C32 H41 109.5 . . ?
O20 C32 H42 109.5 . . ?
H40 C32 H42 109.5 . . ?
H41 C32 H42 109.5 . . ?
O21 C33 O22 128.4(8) . . ?
O21 C33 C34 117.0(8) . . ?
O22 C33 C34 114.6(7) . . ?
C33 C34 H43 109.5 . . ?
C33 C34 H44 109.5 . . ?
H43 C34 H44 109.5 . . ?
C33 C34 H45 109.5 . . ?
H43 C34 H45 109.5 . . ?
H44 C34 H45 109.5 . . ?
O24 C35 O23 125.6(8) . . ?
O24 C35 C36 117.9(9) . . ?
O23 C35 C36 116.5(9) . . ?
C35 C36 H46 109.5 . . ?
C35 C36 H47 109.5 . . ?
H46 C36 H47 109.5 . . ?
C35 C36 H48 109.5 . . ?
H46 C36 H48 109.5 . . ?
H47 C36 H48 109.5 . . ?
O25 C37 O26 120.1(9) . . ?
O25 C37 C38 118.9(9) . . ?
O26 C37 C38 120.9(9) . . ?
O25 C37 Tb1 60.8(5) . . ?
O26 C37 Tb1 60.1(5) . . ?
C38 C37 Tb1 172.9(8) . . ?
C37 C38 H49 109.5 . . ?
C37 C38 H50 109.5 . . ?
H49 C38 H50 109.5 . . ?
C37 C38 H51 109.5 . . ?
H49 C38 H51 109.5 . . ?
H50 C38 H51 109.5 . . ?
O27 C39 O28 122.5(8) . . ?
O27 C39 C40 122.4(9) . . ?
O28 C39 C40 115.1(9) . . ?
O27 C39 Tb2 61.3(5) . . ?
O28 C39 Tb2 61.4(4) . . ?
C40 C39 Tb2 172.4(8) . . ?
C39 C40 H52 109.5 . . ?
C39 C40 H53 109.5 . . ?
H52 C40 H53 109.5 . . ?
C39 C40 H54 109.5 . . ?
H52 C40 H54 109.5 . . ?
H53 C40 H54 109.5 . . ?
O29 C41 O30 124.1(8) . . ?
O29 C41 C42 119.1(8) . . ?
O30 C41 C42 116.7(7) . . ?
C41 C42 H55 109.5 . . ?
C41 C42 H56 109.5 . . ?
H55 C42 H56 109.5 . . ?
C41 C42 H57 109.5 . . ?
H55 C42 H57 109.5 . . ?
H56 C42 H57 109.5 . . ?
O32 C43 O31 120.0(9) . . ?
O32 C43 C44 120.9(10) . . ?
O31 C43 C44 118.9(9) . . ?
C43 C44 H58 109.5 . . ?
C43 C44 H59 109.5 . . ?
H58 C44 H59 109.5 . . ?
C43 C44 H60 109.5 . . ?
H58 C44 H60 109.5 . . ?
H59 C44 H60 109.5 . . ?
O34 C45 O33 119.0(8) . . ?
O34 C45 C46 120.0(7) . . ?
O33 C45 C46 121.0(8) . . ?
O34 C45 Tb6 56.6(4) . . ?
O33 C45 Tb6 62.9(4) . . ?
C46 C45 Tb6 171.2(6) . . ?
C45 C46 H61 109.5 . . ?
C45 C46 H62 109.5 . . ?
H61 C46 H62 109.5 . . ?
C45 C46 H63 109.5 . . ?
H61 C46 H63 109.5 . . ?
H62 C46 H63 109.5 . . ?
O36 C47 O35 120.4(10) . . ?
O36 C47 C48 119.7(10) . . ?
O35 C47 C48 119.4(9) . . ?
O36 C47 Tb5 58.5(5) . . ?
O35 C47 Tb5 62.0(5) . . ?
C48 C47 Tb5 170.3(7) . . ?
C47 C48 H64 109.5 . . ?
C47 C48 H65 109.5 . . ?
H64 C48 H65 109.5 . . ?
C47 C48 H66 109.5 . . ?
H64 C48 H66 109.5 . . ?
H65 C48 H66 109.5 . . ?
C49 O49 H67 109.5 . . ?
O49 C49 H68 109.5 . . ?
O49 C49 H69 109.5 . . ?
H68 C49 H69 109.5 . . ?
O49 C49 H70 109.5 . . ?
H68 C49 H70 109.5 . . ?
H69 C49 H70 109.5 . . ?

loop_
_geom_bond_atom_site_label_1
_geom_bond_atom_site_label_2
_geom_bond_distance
_geom_bond_site_symmetry_2
_geom_bond_publ_flag
Mn1 O12 1.855(4) . ?
Mn1 O11 1.870(5) . ?
Mn1 O10 1.889(5) . ?
Mn1 O9 1.889(5) . ?
Mn1 O7 2.008(4) . ?
Mn1 O8 2.011(5) . ?
Mn1 Mn5 2.8808(15) . ?
Mn1 Mn4 2.8837(16) . ?
Mn1 Tb3 3.3183(12) . ?
Mn1 Tb4 3.3340(12) . ?
Mn1 Tb1 3.4387(12) . ?
Mn1 Tb2 3.4486(12) . ?
Mn2 O1 1.873(5) . ?
Mn2 O7 1.921(4) . ?
Mn2 O2 1.942(5) . ?
Mn2 N1 1.984(6) . ?
Mn2 O15 2.131(5) . ?
Mn2 O19 2.417(5) . ?
Mn2 Tb1 3.2819(12) . ?
Mn3 O6 1.866(5) . ?
Mn3 O8 1.921(5) . ?
Mn3 O5 1.933(5) . ?
Mn3 N4 1.977(7) . ?
Mn3 O17 2.143(5) . ?
Mn3 O20 2.420(5) . ?
Mn3 Tb2 3.2856(13) . ?
Mn4 O9 1.868(4) . ?
Mn4 O7 1.921(4) . ?
Mn4 O21 1.954(5) . ?
Mn4 O16 1.972(5) . ?
Mn4 O6 2.166(5) . ?
Mn4 O3 2.306(5) . ?
Mn4 Tb3 3.4023(12) . ?
Mn4 Tb1 3.4764(13) . ?
Mn5 O10 1.872(5) . ?
Mn5 O8 1.928(5) . ?
Mn5 O18 1.933(6) . ?
Mn5 O23 1.937(6) . ?
Mn5 O1 2.152(5) . ?
Mn5 O4 2.285(5) . ?
Mn5 Tb4 3.4242(13) . ?
Mn5 Tb2 3.4827(13) . ?
Tb1 O3 2.350(5) . ?
Tb1 O11 2.378(4) . ?
Tb1 O2 2.392(4) . ?
Tb1 O26 2.443(5) . ?
Tb1 O29 2.445(5) . ?
Tb1 O7 2.459(5) . ?
Tb1 O25 2.460(5) . ?
Tb1 N2 2.494(6) . ?
Tb1 O19 2.550(5) . ?
Tb1 C37 2.816(10) . ?
Tb2 O4 2.353(5) . ?
Tb2 O5 2.396(5) . ?
Tb2 O12 2.398(5) . ?
Tb2 O28 2.442(5) . ?
Tb2 O27 2.444(6) . ?
Tb2 O31 2.459(6) . ?
Tb2 O8 2.461(4) . ?
Tb2 N3 2.536(7) . ?
Tb2 O20 2.598(5) . ?
Tb2 C39 2.782(9) . ?
Tb3 O9 2.348(4) . ?
Tb3 O3 2.378(4) . ?
Tb3 O13 2.381(5) . ?
Tb3 O22 2.388(6) . ?
Tb3 O33 2.400(5) . ?
Tb3 O11 2.445(4) . ?
Tb3 O38 2.447(5) . ?
Tb3 O30 2.500(5) . ?
Tb3 O37 2.547(6) . ?
Tb3 N5 2.924(7) . ?
Tb4 O10 2.361(4) . ?
Tb4 O4 2.389(5) . ?
Tb4 O24 2.396(5) . ?
Tb4 O14 2.415(4) . ?
Tb4 O35 2.421(6) . ?
Tb4 O12 2.440(5) . ?
Tb4 O41 2.478(6) . ?
Tb4 O40 2.496(7) . ?
Tb4 O32 2.498(5) . ?
Tb4 N6 2.891(12) . ?
Tb5 O14 2.319(5) . ?
Tb5 O11 2.322(5) . ?
Tb5 O26 2.366(5) . ?
Tb5 O13 2.397(4) . ?
Tb5 O36 2.458(6) . ?
Tb5 O44 2.458(5) . ?
Tb5 O43 2.512(6) . ?
Tb5 O30 2.515(5) . ?
Tb5 O35 2.526(5) . ?
Tb5 C47 2.860(10) . ?
Tb5 N7 2.898(8) . ?
Tb6 O12 2.329(4) . ?
Tb6 O13 2.354(5) . ?
Tb6 O28 2.358(5) . ?
Tb6 O14 2.396(5) . ?
Tb6 O46 2.436(5) . ?
Tb6 O34 2.439(5) . ?
Tb6 O32 2.493(6) . ?
Tb6 O47 2.494(6) . ?
Tb6 O33 2.576(5) . ?
Tb6 N8 2.859(8) . ?
Tb6 C45 2.893(9) . ?
N1 C8 1.281(9) . ?
N1 C9 1.448(10) . ?
N2 C11 1.279(9) . ?
N2 C12 1.443(9) . ?
N3 C24 1.271(11) . ?
N3 C25 1.475(11) . ?
N4 C21 1.295(10) . ?
N4 C22 1.406(11) . ?
N5 O39 1.204(8) . ?
N5 O38 1.248(8) . ?
N5 O37 1.281(8) . ?
N6 O40 1.217(13) . ?
N6 O41 1.312(13) . ?
N6 O42 1.370(13) . ?
N7 O45 1.201(9) . ?
N7 O43 1.252(9) . ?
N7 O44 1.293(10) . ?
N8 O47 1.252(10) . ?
N8 O48 1.253(9) . ?
N8 O46 1.267(10) . ?
O1 C10 1.443(7) . ?
O2 C1 1.338(8) . ?
O3 C13 1.442(8) . ?
O4 C26 1.413(9) . ?
O5 C14 1.367(9) . ?
O6 C23 1.426(9) . ?
O15 C27 1.235(9) . ?
O16 C27 1.266(8) . ?
O17 C29 1.200(10) . ?
O18 C29 1.309(10) . ?
O19 C31 1.448(9) . ?
O20 C32 1.640(11) . ?
O21 C33 1.236(8) . ?
O22 C33 1.246(9) . ?
O23 C35 1.298(10) . ?
O24 C35 1.236(10) . ?
O25 C37 1.256(10) . ?
O26 C37 1.269(10) . ?
O27 C39 1.196(10) . ?
O28 C39 1.320(10) . ?
O29 C41 1.212(9) . ?
O30 C41 1.291(9) . ?
O31 C43 1.267(11) . ?
O32 C43 1.267(10) . ?
O33 C45 1.282(8) . ?
O34 C45 1.255(9) . ?
O35 C47 1.282(11) . ?
O36 C47 1.188(10) . ?
C1 C2 1.402(10) . ?
C1 C6 1.407(10) . ?
C2 C3 1.369(10) . ?
C2 C11 1.466(10) . ?
C3 C4 1.345(12) . ?
C3 H1 0.9500 . ?
C4 C5 1.383(13) . ?
C4 C7 1.565(13) . ?
C5 C6 1.389(10) . ?
C5 H2 0.9500 . ?
C6 C8 1.425(11) . ?
C7 H3 0.9800 . ?
C7 H4 0.9800 . ?
C7 H5 0.9800 . ?
C8 H6 0.9500 . ?
C9 C10 1.477(11) . ?
C9 H7 0.9900 . ?
C9 H8 0.9900 . ?
C10 H9 0.9900 . ?
C10 H10 0.9900 . ?
C11 H11 0.9500 . ?
C12 C13 1.521(10) . ?
C12 H12 0.9900 . ?
C12 H13 0.9900 . ?
C13 H14 0.9900 . ?
C13 H15 0.9900 . ?
C14 C15 1.351(12) . ?
C14 C19 1.405(13) . ?
C15 C16 1.427(12) . ?
C15 C24 1.427(14) . ?
C16 C17 1.356(15) . ?
C16 H16 0.9500 . ?
C17 C18 1.376(15) . ?
C17 C20 1.528(13) . ?
C18 C19 1.424(12) . ?
C18 H17 0.9500 . ?
C19 C21 1.456(13) . ?
C20 H18 0.9800 . ?
C20 H19 0.9800 . ?
C20 H20 0.9800 . ?
C21 H21 0.9500 . ?
C22 C23 1.464(11) . ?
C22 H22 0.9900 . ?
C22 H23 0.9900 . ?
C23 H24 0.9900 . ?
C23 H25 0.9900 . ?
C24 H26 0.9500 . ?
C25 C26 1.501(11) . ?
C25 H27 0.9900 . ?
C25 H28 0.9900 . ?
C26 H29 0.9900 . ?
C26 H30 0.9900 . ?
C27 C28 1.443(10) . ?
C28 H31 0.9800 . ?
C28 H32 0.9800 . ?
C28 H33 0.9800 . ?
C29 C30 1.582(11) . ?
C30 H34 0.9800 . ?
C30 H35 0.9800 . ?
C30 H36 0.9800 . ?
C31 H37 0.9800 . ?
C31 H38 0.9800 . ?
C31 H39 0.9800 . ?
C32 H40 0.9800 . ?
C32 H41 0.9800 . ?
C32 H42 0.9800 . ?
C33 C34 1.508(11) . ?
C34 H43 0.9800 . ?
C34 H44 0.9800 . ?
C34 H45 0.9800 . ?
C35 C36 1.518(11) . ?
C36 H46 0.9800 . ?
C36 H47 0.9800 . ?
C36 H48 0.9800 . ?
C37 C38 1.489(13) . ?
C38 H49 0.9800 . ?
C38 H50 0.9800 . ?
C38 H51 0.9800 . ?
C39 C40 1.533(11) . ?
C40 H52 0.9800 . ?
C40 H53 0.9800 . ?
C40 H54 0.9800 . ?
C41 C42 1.513(10) . ?
C42 H55 0.9800 . ?
C42 H56 0.9800 . ?
C42 H57 0.9800 . ?
C43 C44 1.460(12) . ?
C44 H58 0.9800 . ?
C44 H59 0.9800 . ?
C44 H60 0.9800 . ?
C45 C46 1.463(11) . ?
C46 H61 0.9800 . ?
C46 H62 0.9800 . ?
C46 H63 0.9800 . ?
C47 C48 1.505(13) . ?
C48 H64 0.9800 . ?
C48 H65 0.9800 . ?
C48 H66 0.9800 . ?
O49 C49 1.298(11) . ?
O49 H67 0.8400 . ?
C49 H68 0.9800 . ?
C49 H69 0.9800 . ?
C49 H70 0.9800 . ?

loop_
_platon_squeeze_void_nr
_platon_squeeze_void_average_x
_platon_squeeze_void_average_y
_platon_squeeze_void_average_z
_platon_squeeze_void_volume
_platon_squeeze_void_count_electrons
1 0.067 -0.132 0.177 6243.9 1230.0
2 0.122 0.122 0.000 25.8 3.5
3 0.105 0.811 0.475 6.3 -0.3
4 0.189 0.895 0.025 5.9 0.8
5 0.311 0.395 0.725 6.3 1.1
6 0.378 0.622 0.750 25.8 -0.1
7 0.395 0.311 0.275 5.7 -0.5
8 0.622 0.378 0.250 25.8 2.7
9 0.605 0.689 0.775 6.0 -0.8
10 0.689 0.605 0.225 6.6 1.0
11 0.811 0.105 0.525 5.7 1.0
12 0.878 0.878 0.500 25.8 1.5
13 0.895 0.189 0.975 6.5 0.1
